data_1554254
loop_
_publ_author_name
'Yin, Guo-Ping'
'Wu, Ya-Rong'
'Han, Chao'
'Wang, Xiao-Bing'
'Gao, Hong-Liang'
'Yin, Yong'
'Kong, Ling-Yi'
'Yang, Ming-Hua'

_publ_section_title
;
 Asperones A--E, five dimeric polyketides with new carbon skeletons from
 the fungus Aspergillus sp. AWG 1--15
;
_journal_issue 16
_journal_name_full 'Organic Chemistry Frontiers'
_journal_page_first 2432
_journal_paper_doi 10.1039/C8QO00070K
_journal_volume 5
_journal_year 2018
_chemical_absolute_configuration ad
_chemical_formula_sum 'C28 H36 O8'
_chemical_formula_weight 500.57
_space_group_crystal_system triclinic
_space_group_IT_number 1
_space_group_name_Hall 'P 1'
_space_group_name_H-M_alt 'P 1'
_atom_sites_solution_hydrogens geom
_audit_creation_method SHELXL-2013
_audit_update_record
;
2017-05-07 deposited with the CCDC.
2018-03-15 downloaded from the CCDC.
;
_cell_angle_alpha 98.119(3)
_cell_angle_beta 91.053(3)
_cell_angle_gamma 90.157(3)
_cell_formula_units_Z 8
_cell_length_a 13.9860(8)
_cell_length_b 14.0190(8)
_cell_length_c 28.0285(13)
_cell_measurement_reflns_used 4352
_cell_measurement_temperature 273(2)
_cell_measurement_theta_max 110.448
_cell_measurement_theta_min 6.321
_cell_volume 5439.5(5)
_computing_cell_refinement 'Bruker SAINT'
_computing_data_collection 'Bruker APEX2'
_computing_data_reduction 'Bruker SAINT'
_computing_molecular_graphics 'Bruker SHELXTL'
_computing_publication_material 'Bruker SHELXTL'
_computing_structure_refinement 'SHELXL-2013 (Sheldrick, 2013)'
_computing_structure_solution 'SHELXS-97 (Sheldrick, 2008)'
_diffrn_ambient_temperature 273(2)
_diffrn_measured_fraction_theta_full 0.928
_diffrn_measured_fraction_theta_max 0.952
_diffrn_measurement_device_type 'Bruker APEX-II CCD'
_diffrn_measurement_method '\f and \w scans'
_diffrn_radiation_type CuK\a
_diffrn_radiation_wavelength 1.54178
_diffrn_reflns_av_R_equivalents 0.0623
_diffrn_reflns_av_unetI/netI 0.1099
_diffrn_reflns_Laue_measured_fraction_full 0.928
_diffrn_reflns_Laue_measured_fraction_max 0.952
_diffrn_reflns_limit_h_max 15
_diffrn_reflns_limit_h_min -16
_diffrn_reflns_limit_k_max 16
_diffrn_reflns_limit_k_min -16
_diffrn_reflns_limit_l_max 32
_diffrn_reflns_limit_l_min -33
_diffrn_reflns_number 43801
_diffrn_reflns_point_group_measured_fraction_full 0.611
_diffrn_reflns_point_group_measured_fraction_max 0.627
_diffrn_reflns_theta_full 67.679
_diffrn_reflns_theta_max 66.500
_diffrn_reflns_theta_min 3.160
_exptl_absorpt_coefficient_mu 0.731
_exptl_absorpt_correction_T_max 0.7532
_exptl_absorpt_correction_T_min 0.4450
_exptl_absorpt_correction_type multi-scan
_exptl_absorpt_process_details sadabs
_exptl_crystal_colour colorless
_exptl_crystal_density_diffrn 1.222
_exptl_crystal_description prismatic
_exptl_crystal_F_000 2144
_exptl_crystal_size_max 0.200
_exptl_crystal_size_mid 0.160
_exptl_crystal_size_min 0.130
_refine_diff_density_max 0.802
_refine_diff_density_min -0.451
_refine_diff_density_rms 0.102
_refine_ls_abs_structure_details
; 
 Flack x determined using 2092 quotients [(I+)-(I-)]/[(I+)+(I-)] 
 (Parsons and Flack (2004), Acta Cryst. A60, s61). 
;
_refine_ls_abs_structure_Flack 0.0(3)
_refine_ls_extinction_method none
_refine_ls_goodness_of_fit_ref 1.147
_refine_ls_hydrogen_treatment constr
_refine_ls_matrix_type full
_refine_ls_number_parameters 2665
_refine_ls_number_reflns 24086
_refine_ls_number_restraints 763
_refine_ls_restrained_S_all 1.195
_refine_ls_R_factor_all 0.1592
_refine_ls_R_factor_gt 0.1102
_refine_ls_shift/su_max 0.034
_refine_ls_shift/su_mean 0.006
_refine_ls_structure_factor_coef Fsqd
_refine_ls_weighting_details 'w=1/[\s^2^(Fo^2^)+(0.2000P)^2^] where P=(Fo^2^+2Fc^2^)/3'
_refine_ls_weighting_scheme calc
_refine_ls_wR_factor_gt 0.2928
_refine_ls_wR_factor_ref 0.3537
_reflns_Friedel_coverage 0.317
_reflns_Friedel_fraction_full 0.294
_reflns_Friedel_fraction_max 0.302
_reflns_number_gt 13884
_reflns_number_total 24086
_reflns_threshold_expression 'I > 2\s(I)'
_cod_data_source_file c8qo00070k2.cif
_cod_data_source_block cu_dm17260_0m
_cod_database_code 1554254
_shelx_space_group_comment
; 
The symmetry employed for this shelxl refinement is uniquely defined 
by the following loop, which should always be used as a source of 
symmetry information in preference to the above space-group names. 
They are only intended as comments. 
;
_shelx_estimated_absorpt_t_min 0.868
_shelx_estimated_absorpt_t_max 0.911
_shelxl_version_number 2013-4

loop_
_space_group_symop_operation_xyz
'x, y, z'

loop_
_atom_site_label
_atom_site_type_symbol
_atom_site_fract_x
_atom_site_fract_y
_atom_site_fract_z
_atom_site_U_iso_or_equiv
_atom_site_adp_type
_atom_site_occupancy
_atom_site_site_symmetry_order
_atom_site_calc_flag
_atom_site_refinement_flags_posn
_atom_site_refinement_flags_adp
C1 C 0.1492(8) 0.0946(8) 0.0879(4) 0.060(3) Uani 1 1 d . .
H1 H 0.1041 0.0590 0.0648 0.072 Uiso 1 1 calc R U
C2 C 0.0897(7) 0.1407(6) 0.1322(3) 0.046(2) Uani 1 1 d . .
H2 H 0.1176 0.1206 0.1615 0.056 Uiso 1 1 calc R U
C3 C 0.1042(7) 0.2526(7) 0.1346(4) 0.053(2) Uani 1 1 d . .
C4 C 0.1163(8) 0.2615(7) 0.0824(4) 0.059(3) Uani 1 1 d . .
C5 C 0.1878(8) 0.1817(9) 0.0642(4) 0.066(3) Uani 1 1 d . .
H5 H 0.1884 0.1679 0.0289 0.079 Uiso 1 1 calc R U
C6 C 0.2824(9) 0.2151(9) 0.0853(4) 0.070(3) Uani 1 1 d . .
C7 C 0.2822(8) 0.2614(7) 0.1358(4) 0.054(2) Uani 1 1 d . .
C8 C 0.1995(7) 0.2792(6) 0.1604(3) 0.045(2) Uani 1 1 d . .
C9 C 0.2000(8) 0.3228(6) 0.2129(4) 0.053(2) Uani 1 1 d . .
H9 H 0.1345 0.3173 0.2240 0.064 Uiso 1 1 calc R U
C10 C 0.2620(9) 0.2714(7) 0.2447(4) 0.059(3) Uani 1 1 d . .
H10 H 0.3290 0.2832 0.2375 0.071 Uiso 1 1 calc R U
C11 C 0.2483(13) 0.2995(10) 0.2970(4) 0.088(4) Uani 1 1 d . .
H11A H 0.1815 0.3105 0.3030 0.133 Uiso 1 1 calc R U
H11B H 0.2837 0.3575 0.3078 0.133 Uiso 1 1 calc R U
H11C H 0.2705 0.2489 0.3140 0.133 Uiso 1 1 calc R U
C12 C 0.2236(13) 0.4310(8) 0.2191(5) 0.096(5) Uani 1 1 d . .
H12A H 0.2330 0.4546 0.2528 0.145 Uiso 1 1 calc R U
H12B H 0.1717 0.4649 0.2064 0.145 Uiso 1 1 calc R U
H12C H 0.2809 0.4411 0.2022 0.145 Uiso 1 1 calc R U
C13 C 0.4358(10) 0.2139(12) 0.1610(6) 0.093(4) Uani 1 1 d . .
H13A H 0.4040 0.1620 0.1734 0.140 Uiso 1 1 calc R U
H13B H 0.4870 0.2382 0.1826 0.140 Uiso 1 1 calc R U
H13C H 0.4612 0.1907 0.1299 0.140 Uiso 1 1 calc R U
C14 C 0.0213(9) 0.3132(8) 0.1559(4) 0.065(3) Uani 1 1 d . .
H14A H 0.0374 0.3802 0.1580 0.098 Uiso 1 1 calc R U
H14B H 0.0086 0.2980 0.1875 0.098 Uiso 1 1 calc R U
H14C H -0.0346 0.2995 0.1356 0.098 Uiso 1 1 calc R U
C15 C 0.2249(10) 0.0235(10) 0.0999(6) 0.088(4) Uani 1 1 d . .
H15A H 0.2522 0.0451 0.1312 0.132 Uiso 1 1 calc R U
H15B H 0.2742 0.0194 0.0763 0.132 Uiso 1 1 calc R U
H15C H 0.1962 -0.0388 0.0996 0.132 Uiso 1 1 calc R U
C16 C -0.0111(7) 0.1111(7) 0.1284(3) 0.050(2) Uani 1 1 d . .
C17 C -0.0716(7) 0.0799(7) 0.1592(3) 0.051(2) Uani 1 1 d . .
C18 C -0.1632(8) 0.0600(9) 0.1353(4) 0.068(3) Uani 1 1 d . .
C19 C -0.1486(10) 0.0840(12) 0.0849(4) 0.082(4) Uani 1 1 d . .
C20 C -0.1622(15) 0.001(2) 0.0468(6) 0.168(13) Uani 1 1 d . .
H20A H -0.1236 0.0092 0.0198 0.252 Uiso 1 1 calc R U
H20B H -0.2283 -0.0037 0.0369 0.252 Uiso 1 1 calc R U
H20C H -0.1437 -0.0571 0.0591 0.252 Uiso 1 1 calc R U
C21 C -0.0531(7) 0.0659(7) 0.2100(3) 0.049(2) Uani 1 1 d . .
C22 C 0.0337(12) 0.1122(13) 0.2815(5) 0.095(5) Uani 1 1 d . .
H22A H -0.0193 0.1352 0.3011 0.143 Uiso 1 1 calc R U
H22B H 0.0900 0.1490 0.2923 0.143 Uiso 1 1 calc R U
H22C H 0.0446 0.0455 0.2841 0.143 Uiso 1 1 calc R U
C23 C -0.201(2) 0.139(2) 0.0642(15) 0.213(15) Uani 1 1 d D U
H23 H -0.1924 0.1321 0.0311 0.256 Uiso 1 1 calc R U
C24 C -0.2662(18) 0.2037(10) 0.0798(5) 0.168(13) Uani 1 1 d D .
H24 H -0.2720 0.1997 0.1125 0.202 Uiso 1 1 calc R U
C25 C -0.3347(12) 0.2803(13) 0.0697(6) 0.102(5) Uani 1 1 d D U
H25 H -0.2987 0.3214 0.0538 0.123 Uiso 1 1 calc R U
C26 C -0.4191(16) 0.3180(18) 0.0721(9) 0.146(8) Uani 1 1 d D U
H26 H -0.4531 0.2809 0.0910 0.175 Uiso 1 1 calc R U
C27 C -0.490(2) 0.3913(18) 0.0597(11) 0.173(10) Uani 1 1 d D U
H27A H -0.4867 0.3977 0.0258 0.208 Uiso 1 1 calc R U
H27B H -0.5541 0.3719 0.0666 0.208 Uiso 1 1 calc R U
C28 C -0.465(2) 0.4823(18) 0.0892(9) 0.160(9) Uani 1 1 d D U
H28A H -0.4363 0.4698 0.1191 0.240 Uiso 1 1 calc R U
H28B H -0.5213 0.5202 0.0955 0.240 Uiso 1 1 calc R U
H28C H -0.4200 0.5168 0.0723 0.240 Uiso 1 1 calc R U
C15A C 0.2355(11) 0.5373(11) 0.0980(6) 0.093(4) Uani 1 1 d . .
H15D H 0.2845 0.5387 0.0746 0.139 Uiso 1 1 calc R U
H15E H 0.2112 0.4727 0.0964 0.139 Uiso 1 1 calc R U
H15F H 0.2617 0.5582 0.1296 0.139 Uiso 1 1 calc R U
C1A C 0.1550(8) 0.6037(8) 0.0875(4) 0.061(3) Uani 1 1 d . .
H1A H 0.1118 0.5665 0.0639 0.073 Uiso 1 1 calc R U
C2A C 0.0935(7) 0.6426(6) 0.1327(3) 0.043(2) Uani 1 1 d . .
H2A H 0.1220 0.6211 0.1615 0.052 Uiso 1 1 calc R U
C3A C 0.1032(8) 0.7565(7) 0.1368(4) 0.054(2) Uani 1 1 d . .
C4A C 0.1119(10) 0.7711(9) 0.0841(5) 0.070(3) Uani 1 1 d . .
C5A C 0.1855(10) 0.6958(10) 0.0656(4) 0.077(4) Uani 1 1 d . .
H5A H 0.1854 0.6838 0.0303 0.092 Uiso 1 1 calc R U
C6A C 0.2793(10) 0.7331(11) 0.0857(4) 0.084(5) Uani 1 1 d . .
C7A C 0.2805(8) 0.7739(8) 0.1375(4) 0.061(3) Uani 1 1 d . .
C8A C 0.1977(8) 0.7850(6) 0.1622(3) 0.053(2) Uani 1 1 d . .
C9A C 0.1987(9) 0.8233(6) 0.2153(4) 0.057(3) Uani 1 1 d . .
H9A H 0.1339 0.8142 0.2266 0.068 Uiso 1 1 calc R U
C10A C 0.2647(9) 0.7692(8) 0.2455(4) 0.064(3) Uani 1 1 d . .
H10A H 0.3312 0.7827 0.2380 0.076 Uiso 1 1 calc R U
C11A C 0.2505(14) 0.7962(10) 0.2977(5) 0.093(5) Uani 1 1 d . .
H11D H 0.1841 0.8095 0.3035 0.140 Uiso 1 1 calc R U
H11E H 0.2879 0.8526 0.3092 0.140 Uiso 1 1 calc R U
H11F H 0.2703 0.7441 0.3144 0.140 Uiso 1 1 calc R U
C12A C 0.2183(15) 0.9346(8) 0.2235(6) 0.106(6) Uani 1 1 d . .
H12D H 0.2774 0.9479 0.2088 0.160 Uiso 1 1 calc R U
H12E H 0.2223 0.9572 0.2574 0.160 Uiso 1 1 calc R U
H12F H 0.1670 0.9669 0.2092 0.160 Uiso 1 1 calc R U
C13A C 0.4356(10) 0.7282(14) 0.1591(7) 0.107(6) Uani 1 1 d . .
H13D H 0.4043 0.6721 0.1676 0.161 Uiso 1 1 calc R U
H13E H 0.4844 0.7494 0.1827 0.161 Uiso 1 1 calc R U
H13F H 0.4640 0.7126 0.1281 0.161 Uiso 1 1 calc R U
C14A C 0.0192(9) 0.8122(8) 0.1591(5) 0.073(3) Uani 1 1 d . .
H14D H 0.0115 0.7988 0.1914 0.109 Uiso 1 1 calc R U
H14E H -0.0378 0.7934 0.1404 0.109 Uiso 1 1 calc R U
H14F H 0.0303 0.8799 0.1596 0.109 Uiso 1 1 calc R U
C16A C -0.0059(7) 0.6104(7) 0.1273(3) 0.050(2) Uani 1 1 d . .
C17A C -0.0676(7) 0.5760(7) 0.1577(3) 0.049(2) Uani 1 1 d . .
C18A C -0.1580(8) 0.5548(9) 0.1326(4) 0.067(3) Uani 1 1 d . .
C19A C -0.1439(10) 0.5828(14) 0.0825(5) 0.090(5) Uani 1 1 d . .
C20A C -0.1497(14) 0.4940(18) 0.0437(6) 0.143(10) Uani 1 1 d . .
H20D H -0.1077 0.5026 0.0179 0.215 Uiso 1 1 calc R U
H20E H -0.2141 0.4858 0.0314 0.215 Uiso 1 1 calc DR U
H20F H -0.1308 0.4379 0.0575 0.215 Uiso 1 1 calc R U
C21A C -0.0513(7) 0.5616(7) 0.2086(3) 0.050(2) Uani 1 1 d . .
C22A C 0.0380(13) 0.6060(15) 0.2799(5) 0.108(6) Uani 1 1 d . .
H22D H -0.0202 0.6139 0.2976 0.162 Uiso 1 1 calc R U
H22E H 0.0834 0.6545 0.2932 0.162 Uiso 1 1 calc R U
H22F H 0.0639 0.5433 0.2820 0.162 Uiso 1 1 calc R U
C23A C -0.202(2) 0.633(2) 0.0577(12) 0.176(11) Uani 1 1 d D U
H23A H -0.1983 0.6194 0.0243 0.211 Uiso 1 1 calc DR U
C24A C -0.2612(17) 0.6977(11) 0.0739(7) 0.179(14) Uani 1 1 d D .
H24A H -0.2612 0.7017 0.1073 0.214 Uiso 1 1 calc R U
C25A C -0.3299(11) 0.7685(12) 0.0599(6) 0.092(4) Uani 1 1 d D U
H25A H -0.2987 0.7944 0.0357 0.111 Uiso 1 1 calc R U
C26A C -0.4067(19) 0.812(2) 0.0629(12) 0.178(11) Uani 1 1 d D U
H26A H -0.4395 0.7941 0.0889 0.213 Uiso 1 1 calc R U
C27A C -0.4674(17) 0.8832(14) 0.0408(7) 0.132(7) Uani 1 1 d D U
H27C H -0.5303 0.8572 0.0312 0.158 Uiso 1 1 calc R U
H27D H -0.4369 0.9045 0.0133 0.158 Uiso 1 1 calc R U
C28A C -0.4717(16) 0.9640(15) 0.0837(7) 0.126(6) Uani 1 1 d D U
H28D H -0.4858 0.9369 0.1124 0.190 Uiso 1 1 calc R U
H28E H -0.5208 1.0088 0.0778 0.190 Uiso 1 1 calc R U
H28F H -0.4112 0.9969 0.0878 0.190 Uiso 1 1 calc R U
C1B C 0.6586(8) 0.9997(7) 0.4168(4) 0.057(2) Uani 1 1 d . .
H1B H 0.6138 1.0329 0.4400 0.068 Uiso 1 1 calc R U
C2B C 0.6012(7) 0.9577(6) 0.3703(3) 0.0431(19) Uani 1 1 d . .
H2B H 0.6292 0.9804 0.3422 0.052 Uiso 1 1 calc R U
C3B C 0.6123(7) 0.8450(6) 0.3664(3) 0.047(2) Uani 1 1 d . .
C4B C 0.6301(9) 0.8332(8) 0.4201(4) 0.064(3) Uani 1 1 d . .
C5B C 0.7008(9) 0.9131(9) 0.4382(4) 0.066(3) Uani 1 1 d . .
H5B H 0.7051 0.9250 0.4735 0.079 Uiso 1 1 calc R U
C6B C 0.7953(10) 0.8784(9) 0.4158(4) 0.071(3) Uani 1 1 d . .
C7B C 0.7892(8) 0.8347(8) 0.3652(4) 0.060(3) Uani 1 1 d . .
C8B C 0.7052(8) 0.8173(6) 0.3400(4) 0.051(2) Uani 1 1 d . .
C9B C 0.6993(8) 0.7745(7) 0.2886(4) 0.054(2) Uani 1 1 d . .
H9B H 0.6327 0.7806 0.2779 0.064 Uiso 1 1 calc R U
C10B C 0.7617(8) 0.8293(7) 0.2564(4) 0.054(2) Uani 1 1 d . .
H10B H 0.8293 0.8164 0.2625 0.065 Uiso 1 1 calc R U
C11B C 0.7386(13) 0.8010(10) 0.2033(4) 0.088(4) Uani 1 1 d . .
H11G H 0.6719 0.8114 0.1974 0.132 Uiso 1 1 calc R U
H11H H 0.7533 0.7342 0.1940 0.132 Uiso 1 1 calc R U
H11I H 0.7760 0.8396 0.1848 0.132 Uiso 1 1 calc R U
C12B C 0.7224(12) 0.6675(7) 0.2812(5) 0.083(4) Uani 1 1 d . .
H12G H 0.7868 0.6584 0.2920 0.125 Uiso 1 1 calc R U
H12H H 0.7160 0.6426 0.2476 0.125 Uiso 1 1 calc R U
H12I H 0.6791 0.6341 0.2993 0.125 Uiso 1 1 calc R U
C13B C 0.9440(10) 0.8781(13) 0.3421(7) 0.106(5) Uani 1 1 d . .
H13G H 0.9132 0.9394 0.3428 0.158 Uiso 1 1 calc R U
H13H H 0.9788 0.8638 0.3128 0.158 Uiso 1 1 calc R U
H13I H 0.9873 0.8802 0.3692 0.158 Uiso 1 1 calc R U
C14B C 0.5230(9) 0.7869(8) 0.3458(5) 0.070(3) Uani 1 1 d . .
H14G H 0.5075 0.8029 0.3144 0.105 Uiso 1 1 calc R U
H14H H 0.4701 0.8027 0.3667 0.105 Uiso 1 1 calc R U
H14I H 0.5361 0.7193 0.3434 0.105 Uiso 1 1 calc R U
C15B C 0.7383(10) 1.0744(9) 0.4066(5) 0.082(4) Uani 1 1 d . .
H15G H 0.7806 1.0440 0.3825 0.122 Uiso 1 1 calc R U
H15H H 0.7740 1.0954 0.4358 0.122 Uiso 1 1 calc R U
H15I H 0.7086 1.1289 0.3954 0.122 Uiso 1 1 calc R U
C16B C 0.4999(7) 0.9884(6) 0.3747(3) 0.0443(19) Uani 1 1 d . .
C17B C 0.4381(7) 1.0256(7) 0.3431(3) 0.048(2) Uani 1 1 d . .
C18B C 0.3496(9) 1.0458(10) 0.3684(4) 0.071(3) Uani 1 1 d . .
C19B C 0.3625(9) 1.0184(12) 0.4179(4) 0.083(4) Uani 1 1 d . .
C20B C 0.3627(15) 1.110(2) 0.4559(6) 0.166(12) Uani 1 1 d . .
H20G H 0.3777 1.0934 0.4872 0.249 Uiso 1 1 calc R U
H20H H 0.3006 1.1397 0.4564 0.249 Uiso 1 1 calc R U
H20I H 0.4097 1.1551 0.4477 0.249 Uiso 1 1 calc R U
C21B C 0.4538(7) 1.0399(7) 0.2941(3) 0.047(2) Uani 1 1 d . .
C22B C 0.5379(11) 0.9952(12) 0.2225(4) 0.091(4) Uani 1 1 d . .
H22G H 0.4800 0.9830 0.2037 0.137 Uiso 1 1 calc R U
H22H H 0.5859 0.9501 0.2100 0.137 Uiso 1 1 calc R U
H22I H 0.5598 1.0596 0.2208 0.137 Uiso 1 1 calc R U
C23B C 0.3064(17) 0.9104(16) 0.4171(7) 0.119(7) Uani 1 1 d D .
H23B H 0.3360 0.8545 0.4029 0.143 Uiso 1 1 calc R U
C24B C 0.2286(14) 0.9051(13) 0.4348(7) 0.111(6) Uani 1 1 d D .
H24B H 0.2023 0.9615 0.4505 0.133 Uiso 1 1 calc R U
C25B C 0.1723(12) 0.8150(12) 0.4331(6) 0.095(4) Uani 1 1 d D U
H25B H 0.2005 0.7582 0.4188 0.114 Uiso 1 1 calc R U
C26B C 0.0880(17) 0.8088(19) 0.4497(10) 0.168(10) Uani 1 1 d D U
H26B H 0.0572 0.8649 0.4628 0.201 Uiso 1 1 calc R U
C27B C 0.038(2) 0.7154(16) 0.4486(9) 0.150(8) Uani 1 1 d D U
H27E H -0.0292 0.7312 0.4489 0.180 Uiso 1 1 calc R U
H27F H 0.0526 0.6958 0.4798 0.180 Uiso 1 1 calc R U
C28B C 0.045(2) 0.6260(17) 0.4139(9) 0.151(8) Uani 1 1 d D U
H28G H 0.0565 0.6421 0.3823 0.227 Uiso 1 1 calc R U
H28H H -0.0133 0.5901 0.4135 0.227 Uiso 1 1 calc R U
H28I H 0.0973 0.5878 0.4234 0.227 Uiso 1 1 calc R U
C1C C 0.0988(7) 0.2437(8) 0.5882(4) 0.056(2) Uani 1 1 d . .
H1C H 0.0686 0.2824 0.5657 0.067 Uiso 1 1 calc R U
C2C C 0.1305(6) 0.3134(7) 0.6335(3) 0.046(2) Uani 1 1 d . .
H2C H 0.1018 0.2927 0.6620 0.056 Uiso 1 1 calc R U
C3C C 0.2421(6) 0.3050(7) 0.6376(3) 0.048(2) Uani 1 1 d . .
C4C C 0.2666(9) 0.2811(9) 0.5851(4) 0.067(3) Uani 1 1 d . .
C5C C 0.1935(8) 0.2034(9) 0.5654(4) 0.063(3) Uani 1 1 d . .
H5C H 0.1895 0.1948 0.5302 0.076 Uiso 1 1 calc R U
C6C C 0.2245(9) 0.1117(9) 0.5840(4) 0.070(3) Uani 1 1 d . .
C7C C 0.2553(7) 0.1278(7) 0.6351(4) 0.054(2) Uani 1 1 d . .
C8C C 0.2639(7) 0.2152(7) 0.6613(4) 0.050(2) Uani 1 1 d . .
C9C C 0.2915(8) 0.2287(8) 0.7147(4) 0.057(2) Uani 1 1 d . .
H9C H 0.2831 0.2972 0.7267 0.069 Uiso 1 1 calc R U
C10C C 0.2285(8) 0.1737(8) 0.7448(4) 0.059(2) Uani 1 1 d . .
H10C H 0.2430 0.1049 0.7376 0.071 Uiso 1 1 calc R U
C11C C 0.2457(11) 0.2060(11) 0.7981(5) 0.084(4) Uani 1 1 d . .
H11J H 0.2473 0.2751 0.8043 0.127 Uiso 1 1 calc R U
H11K H 0.3057 0.1811 0.8079 0.127 Uiso 1 1 calc R U
H11L H 0.1951 0.1823 0.8160 0.127 Uiso 1 1 calc R U
C12C C 0.3977(10) 0.2073(15) 0.7209(6) 0.104(5) Uani 1 1 d . .
H12J H 0.4066 0.1389 0.7186 0.157 Uiso 1 1 calc R U
H12K H 0.4202 0.2380 0.7519 0.157 Uiso 1 1 calc R U
H12L H 0.4329 0.2315 0.6960 0.157 Uiso 1 1 calc R U
C13C C 0.2040(13) -0.0238(10) 0.6557(7) 0.101(5) Uani 1 1 d . .
H13J H 0.1436 0.0077 0.6534 0.152 Uiso 1 1 calc R U
H13K H 0.2074 -0.0510 0.6853 0.152 Uiso 1 1 calc R U
H13L H 0.2101 -0.0741 0.6289 0.152 Uiso 1 1 calc R U
C14C C 0.2951(8) 0.3938(8) 0.6599(5) 0.069(3) Uani 1 1 d . .
H14J H 0.3589 0.3769 0.6686 0.103 Uiso 1 1 calc R U
H14K H 0.2626 0.4223 0.6883 0.103 Uiso 1 1 calc R U
H14L H 0.2975 0.4391 0.6373 0.103 Uiso 1 1 calc R U
C15C C 0.0273(10) 0.1656(9) 0.5967(5) 0.079(4) Uani 1 1 d . .
H15J H 0.0555 0.1252 0.6180 0.118 Uiso 1 1 calc R U
H15K H 0.0107 0.1274 0.5665 0.118 Uiso 1 1 calc R U
H15L H -0.0292 0.1952 0.6109 0.118 Uiso 1 1 calc R U
C16C C 0.0993(7) 0.4133(7) 0.6294(3) 0.046(2) Uani 1 1 d . .
C17C C 0.0550(7) 0.4816(6) 0.6615(3) 0.045(2) Uani 1 1 d . .
C18C C 0.0391(10) 0.5650(8) 0.6366(4) 0.067(3) Uani 1 1 d . .
C19C C 0.0833(12) 0.5398(8) 0.5868(4) 0.077(4) Uani 1 1 d . .
C20C C 0.007(2) 0.5329(14) 0.5466(6) 0.144(10) Uani 1 1 d . .
H20J H 0.0373 0.5192 0.5159 0.216 Uiso 1 1 calc R U
H20K H -0.0262 0.5930 0.5484 0.216 Uiso 1 1 calc R U
H20L H -0.0372 0.4823 0.5503 0.216 Uiso 1 1 calc R U
C21C C 0.0255(7) 0.4773(7) 0.7108(3) 0.050(2) Uani 1 1 d . .
C22C C 0.0524(13) 0.4086(11) 0.7812(4) 0.094(5) Uani 1 1 d . .
H22J H 0.0670 0.4686 0.8011 0.141 Uiso 1 1 calc R U
H22K H 0.0897 0.3582 0.7920 0.141 Uiso 1 1 calc R U
H22L H -0.0143 0.3941 0.7834 0.141 Uiso 1 1 calc R U
C23C C 0.1873(15) 0.5918(13) 0.5860(7) 0.108(5) Uani 1 1 d D .
H23C H 0.2395 0.5613 0.5981 0.129 Uiso 1 1 calc R U
C24C C 0.2023(11) 0.6682(13) 0.5707(5) 0.096(5) Uani 1 1 d D .
H24C H 0.1498 0.6932 0.5560 0.115 Uiso 1 1 calc R U
C25C C 0.2903(15) 0.7264(10) 0.5720(6) 0.119(7) Uani 1 1 d D U
H25C H 0.3416 0.6962 0.5850 0.143 Uiso 1 1 calc R U
C26C C 0.315(2) 0.8078(17) 0.5598(10) 0.176(12) Uani 1 1 d D U
H26C H 0.2758 0.8374 0.5392 0.212 Uiso 1 1 calc R U
C27C C 0.412(2) 0.8579(19) 0.5798(13) 0.222(19) Uani 1 1 d D U
H27G H 0.4027 0.9224 0.5966 0.266 Uiso 1 1 calc R U
H27H H 0.4476 0.8197 0.6004 0.266 Uiso 1 1 calc R U
C28C C 0.457(4) 0.858(3) 0.5331(15) 0.31(3) Uani 1 1 d D U
H28J H 0.5245 0.8475 0.5363 0.467 Uiso 1 1 calc R U
H28K H 0.4464 0.9190 0.5221 0.467 Uiso 1 1 calc R U
H28L H 0.4295 0.8076 0.5102 0.467 Uiso 1 1 calc R U
C1D C 0.6609(7) 0.5053(7) 0.4171(3) 0.051(2) Uani 1 1 d . .
H1D H 0.6163 0.5412 0.4394 0.062 Uiso 1 1 calc R U
C2D C 0.6029(7) 0.4576(6) 0.3725(3) 0.0446(19) Uani 1 1 d . .
H2D H 0.6288 0.4774 0.3432 0.053 Uiso 1 1 calc R U
C3D C 0.6161(7) 0.3463(6) 0.3718(3) 0.044(2) Uani 1 1 d . .
C4D C 0.6340(8) 0.3404(8) 0.4252(4) 0.059(3) Uani 1 1 d . .
C5D C 0.7022(8) 0.4220(8) 0.4414(4) 0.057(2) Uani 1 1 d . .
H5D H 0.7057 0.4379 0.4766 0.069 Uiso 1 1 calc R U
C6D C 0.7972(8) 0.3878(8) 0.4203(4) 0.060(3) Uani 1 1 d . .
C7D C 0.7931(7) 0.3401(7) 0.3706(4) 0.054(2) Uani 1 1 d . .
C8D C 0.7100(7) 0.3209(6) 0.3460(3) 0.049(2) Uani 1 1 d . .
C9D C 0.7053(8) 0.2773(6) 0.2942(4) 0.052(2) Uani 1 1 d . .
H9D H 0.6387 0.2814 0.2833 0.062 Uiso 1 1 calc R U
C10D C 0.7668(8) 0.3314(7) 0.2612(4) 0.059(3) Uani 1 1 d . .
H10D H 0.8346 0.3196 0.2675 0.071 Uiso 1 1 calc R U
C11D C 0.7439(12) 0.2985(9) 0.2086(4) 0.083(4) Uani 1 1 d . .
H11M H 0.6766 0.3053 0.2027 0.125 Uiso 1 1 calc R U
H11N H 0.7615 0.2321 0.2005 0.125 Uiso 1 1 calc R U
H11O H 0.7790 0.3371 0.1892 0.125 Uiso 1 1 calc R U
C12D C 0.7320(11) 0.1687(7) 0.2876(5) 0.086(4) Uani 1 1 d . .
H12M H 0.7979 0.1619 0.2966 0.129 Uiso 1 1 calc R U
H12N H 0.7222 0.1415 0.2544 0.129 Uiso 1 1 calc R U
H12O H 0.6923 0.1356 0.3076 0.129 Uiso 1 1 calc R U
C13D C 0.9462(10) 0.3857(12) 0.3460(7) 0.102(5) Uani 1 1 d . .
H13M H 0.9781 0.3716 0.3158 0.153 Uiso 1 1 calc R U
H13N H 0.9924 0.3895 0.3720 0.153 Uiso 1 1 calc R U
H13O H 0.9136 0.4461 0.3472 0.153 Uiso 1 1 calc R U
C14D C 0.5310(8) 0.2832(8) 0.3512(5) 0.067(3) Uani 1 1 d . .
H14M H 0.5475 0.2165 0.3499 0.101 Uiso 1 1 calc R U
H14N H 0.5156 0.2966 0.3193 0.101 Uiso 1 1 calc R U
H14O H 0.4768 0.2971 0.3714 0.101 Uiso 1 1 calc R U
C15D C 0.7361(9) 0.5763(8) 0.4039(5) 0.073(3) Uani 1 1 d . .
H15M H 0.7859 0.5843 0.4282 0.110 Uiso 1 1 calc R U
H15N H 0.7066 0.6374 0.4018 0.110 Uiso 1 1 calc R U
H15O H 0.7629 0.5517 0.3733 0.110 Uiso 1 1 calc R U
C16D C 0.4987(7) 0.4837(7) 0.3766(3) 0.048(2) Uani 1 1 d . .
C17D C 0.4362(7) 0.5166(7) 0.3441(3) 0.051(2) Uani 1 1 d . .
C18D C 0.3450(8) 0.5319(9) 0.3675(4) 0.063(3) Uani 1 1 d . .
C19D C 0.3597(9) 0.5007(14) 0.4184(4) 0.092(5) Uani 1 1 d . .
C20D C 0.3481(17) 0.590(2) 0.4572(6) 0.202(16) Uani 1 1 d . .
H20M H 0.3243 0.5696 0.4861 0.302 Uiso 1 1 calc R U
H20N H 0.3039 0.6338 0.4456 0.302 Uiso 1 1 calc R U
H20O H 0.4090 0.6210 0.4640 0.302 Uiso 1 1 calc R U
C21D C 0.4510(8) 0.5319(8) 0.2943(4) 0.055(2) Uani 1 1 d . .
C22D C 0.5362(12) 0.4864(13) 0.2238(4) 0.095(5) Uani 1 1 d . .
H22M H 0.4797 0.4689 0.2045 0.142 Uiso 1 1 calc R U
H22N H 0.5879 0.4452 0.2121 0.142 Uiso 1 1 calc R U
H22O H 0.5528 0.5522 0.2217 0.142 Uiso 1 1 calc R U
C23D C 0.3004(12) 0.4005(13) 0.4178(5) 0.090(4) Uani 1 1 d . .
H23D H 0.3286 0.3441 0.4032 0.109 Uiso 1 1 calc R U
C24D C 0.2209(11) 0.3940(14) 0.4352(6) 0.102(6) Uani 1 1 d . .
H24D H 0.1937 0.4503 0.4505 0.122 Uiso 1 1 calc R U
C25D C 0.1672(14) 0.3071(15) 0.4337(7) 0.106(5) Uani 1 1 d . U
H25D H 0.1990 0.2515 0.4206 0.127 Uiso 1 1 calc R U
C26D C 0.0829(17) 0.2935(17) 0.4474(9) 0.133(7) Uani 1 1 d D U
H26D H 0.0519 0.3507 0.4586 0.160 Uiso 1 1 calc R U
C27D C 0.0225(19) 0.2072(17) 0.4497(10) 0.156(9) Uani 1 1 d D U
H27I H -0.0428 0.2245 0.4426 0.187 Uiso 1 1 calc R U
H27J H 0.0243 0.1947 0.4829 0.187 Uiso 1 1 calc R U
C28D C 0.043(2) 0.114(2) 0.4188(12) 0.202(13) Uani 1 1 d D U
H28M H 0.0429 0.1242 0.3856 0.303 Uiso 1 1 calc R U
H28N H -0.0058 0.0679 0.4233 0.303 Uiso 1 1 calc R U
H28O H 0.1040 0.0909 0.4276 0.303 Uiso 1 1 calc R U
C1E C 0.5937(7) 0.2432(7) 0.5848(4) 0.058(3) Uani 1 1 d . .
H1E H 0.5635 0.2830 0.5628 0.070 Uiso 1 1 calc R U
C2E C 0.6295(6) 0.3120(6) 0.6304(3) 0.0440(19) Uani 1 1 d . .
H2E H 0.6015 0.2924 0.6593 0.053 Uiso 1 1 calc R U
C3E C 0.7401(7) 0.2992(7) 0.6322(3) 0.047(2) Uani 1 1 d . .
C4E C 0.7625(9) 0.2734(9) 0.5790(4) 0.063(3) Uani 1 1 d . .
C5E C 0.6878(8) 0.1972(8) 0.5596(3) 0.061(3) Uani 1 1 d . .
H5E H 0.6822 0.1888 0.5243 0.073 Uiso 1 1 calc R U
C6E C 0.7142(9) 0.1072(8) 0.5777(4) 0.061(3) Uani 1 1 d . .
C7E C 0.7465(8) 0.1217(7) 0.6297(4) 0.051(2) Uani 1 1 d . .
C8E C 0.7595(6) 0.2088(7) 0.6555(3) 0.046(2) Uani 1 1 d . .
C9E C 0.7896(7) 0.2215(8) 0.7084(3) 0.050(2) Uani 1 1 d . .
H9E H 0.7820 0.2899 0.7207 0.059 Uiso 1 1 calc R U
C10E C 0.7271(7) 0.1650(8) 0.7394(4) 0.056(2) Uani 1 1 d . .
H10E H 0.7390 0.0958 0.7311 0.067 Uiso 1 1 calc R U
C11E C 0.7467(10) 0.1950(11) 0.7927(4) 0.077(3) Uani 1 1 d . .
H11P H 0.7323 0.2622 0.8011 0.116 Uiso 1 1 calc R U
H11Q H 0.8129 0.1844 0.7998 0.116 Uiso 1 1 calc R U
H11R H 0.7074 0.1577 0.8109 0.116 Uiso 1 1 calc R U
C12E C 0.8949(8) 0.1981(12) 0.7148(5) 0.086(4) Uani 1 1 d . .
H12P H 0.9049 0.1307 0.7045 0.129 Uiso 1 1 calc R U
H12Q H 0.9133 0.2138 0.7481 0.129 Uiso 1 1 calc R U
H12R H 0.9327 0.2351 0.6957 0.129 Uiso 1 1 calc R U
C13E C 0.6928(14) -0.0293(10) 0.6490(6) 0.104(5) Uani 1 1 d . .
H13P H 0.6329 0.0039 0.6494 0.155 Uiso 1 1 calc R U
H13Q H 0.6992 -0.0602 0.6773 0.155 Uiso 1 1 calc R U
H13R H 0.6950 -0.0770 0.6208 0.155 Uiso 1 1 calc R U
C14E C 0.7987(8) 0.3872(8) 0.6560(4) 0.066(3) Uani 1 1 d . .
H14P H 0.8650 0.3700 0.6577 0.099 Uiso 1 1 calc R U
H14Q H 0.7761 0.4074 0.6880 0.099 Uiso 1 1 calc R U
H14R H 0.7916 0.4390 0.6372 0.099 Uiso 1 1 calc R U
C15E C 0.5209(10) 0.1693(9) 0.5950(6) 0.091(4) Uani 1 1 d . .
H15P H 0.5509 0.1240 0.6131 0.136 Uiso 1 1 calc R U
H15Q H 0.4956 0.1359 0.5652 0.136 Uiso 1 1 calc R U
H15R H 0.4698 0.2010 0.6134 0.136 Uiso 1 1 calc R U
C16E C 0.6037(7) 0.4139(7) 0.6269(3) 0.048(2) Uani 1 1 d . .
C17E C 0.5615(7) 0.4839(7) 0.6589(3) 0.050(2) Uani 1 1 d . .
C18E C 0.5488(9) 0.5667(8) 0.6353(4) 0.061(3) Uani 1 1 d . .
C19E C 0.5936(12) 0.5403(9) 0.5852(4) 0.076(4) Uani 1 1 d . .
C20E C 0.5147(19) 0.5400(16) 0.5465(6) 0.149(10) Uani 1 1 d . .
H20P H 0.5397 0.5152 0.5155 0.224 Uiso 1 1 calc R U
H20Q H 0.4925 0.6046 0.5460 0.224 Uiso 1 1 calc R U
H20R H 0.4625 0.5001 0.5537 0.224 Uiso 1 1 calc R U
C21E C 0.5341(8) 0.4791(7) 0.7094(4) 0.056(2) Uani 1 1 d . .
C22E C 0.5624(13) 0.4102(12) 0.7797(5) 0.098(5) Uani 1 1 d . .
H22P H 0.5965 0.4595 0.8006 0.147 Uiso 1 1 calc R U
H22Q H 0.5812 0.3480 0.7871 0.147 Uiso 1 1 calc R U
H22R H 0.4949 0.4183 0.7843 0.147 Uiso 1 1 calc R U
C23E C 0.6907(12) 0.5997(10) 0.5831(5) 0.085(4) Uani 1 1 d . .
H23E H 0.7432 0.5761 0.5985 0.102 Uiso 1 1 calc R U
C24E C 0.7062(12) 0.6721(11) 0.5642(6) 0.088(4) Uani 1 1 d . .
H24E H 0.6574 0.6912 0.5447 0.105 Uiso 1 1 calc R U
C25E C 0.7889(14) 0.7287(12) 0.5686(6) 0.101(5) Uani 1 1 d . U
H25E H 0.8357 0.7075 0.5885 0.122 Uiso 1 1 calc R U
C26E C 0.8134(15) 0.8044(14) 0.5505(8) 0.119(6) Uani 1 1 d D U
H26E H 0.7660 0.8229 0.5301 0.143 Uiso 1 1 calc R U
C27E C 0.8968(18) 0.869(2) 0.5538(10) 0.167(10) Uani 1 1 d D U
H27K H 0.8734 0.9349 0.5611 0.200 Uiso 1 1 calc R U
H27L H 0.9246 0.8635 0.5221 0.200 Uiso 1 1 calc R U
C28E C 0.974(2) 0.858(2) 0.5886(10) 0.175(11) Uani 1 1 d D U
H28P H 0.9596 0.8932 0.6194 0.262 Uiso 1 1 calc R U
H28Q H 1.0332 0.8815 0.5775 0.262 Uiso 1 1 calc R U
H28R H 0.9812 0.7907 0.5917 0.262 Uiso 1 1 calc R U
C1F C 0.9231(8) 0.8316(7) 0.9152(4) 0.059(3) Uani 1 1 d . .
H1F H 0.9527 0.8821 0.9387 0.071 Uiso 1 1 calc R U
C2F C 0.8877(7) 0.8791(6) 0.8704(3) 0.045(2) Uani 1 1 d . .
H2F H 0.9152 0.8448 0.8410 0.055 Uiso 1 1 calc R U
C3F C 0.7760(7) 0.8658(7) 0.8685(3) 0.048(2) Uani 1 1 d . .
C4F C 0.7535(8) 0.8635(8) 0.9204(4) 0.063(3) Uani 1 1 d . .
C5F C 0.8297(9) 0.7972(8) 0.9377(4) 0.062(3) Uani 1 1 d . .
H5F H 0.8344 0.8046 0.9729 0.074 Uiso 1 1 calc R U
C6F C 0.8007(10) 0.6987(8) 0.9170(4) 0.067(3) Uani 1 1 d . .
C7F C 0.7656(7) 0.6847(7) 0.8660(4) 0.052(2) Uani 1 1 d . .
C8F C 0.7557(7) 0.7634(7) 0.8421(3) 0.048(2) Uani 1 1 d . .
C9F C 0.7224(7) 0.7521(8) 0.7900(4) 0.057(3) Uani 1 1 d . .
H9F H 0.7293 0.8153 0.7793 0.068 Uiso 1 1 calc R U
C10F C 0.7826(8) 0.6823(8) 0.7571(4) 0.059(3) Uani 1 1 d . .
H10F H 0.7689 0.6167 0.7634 0.071 Uiso 1 1 calc R U
C11F C 0.7660(11) 0.6867(12) 0.7031(4) 0.091(4) Uani 1 1 d . .
H11S H 0.7616 0.7528 0.6978 0.136 Uiso 1 1 calc R U
H11T H 0.7076 0.6536 0.6925 0.136 Uiso 1 1 calc R U
H11U H 0.8184 0.6565 0.6853 0.136 Uiso 1 1 calc R U
C12F C 0.6170(9) 0.7240(12) 0.7835(6) 0.092(5) Uani 1 1 d . .
H12S H 0.6020 0.7071 0.7498 0.138 Uiso 1 1 calc R U
H12T H 0.5782 0.7774 0.7966 0.138 Uiso 1 1 calc R U
H12U H 0.6044 0.6699 0.8000 0.138 Uiso 1 1 calc R U
C13F C 0.8157(13) 0.5276(9) 0.8388(6) 0.098(5) Uani 1 1 d . .
H13S H 0.8344 0.5171 0.8057 0.147 Uiso 1 1 calc R U
H13T H 0.7934 0.4681 0.8480 0.147 Uiso 1 1 calc R U
H13U H 0.8697 0.5508 0.8588 0.147 Uiso 1 1 calc R U
C14F C 0.7211(8) 0.9445(8) 0.8477(4) 0.063(3) Uani 1 1 d . .
H14S H 0.6578 0.9218 0.8383 0.094 Uiso 1 1 calc R U
H14T H 0.7537 0.9609 0.8201 0.094 Uiso 1 1 calc R U
H14U H 0.7173 1.0004 0.8717 0.094 Uiso 1 1 calc R U
C15F C 0.9938(10) 0.7533(10) 0.9041(6) 0.090(4) Uani 1 1 d . .
H15S H 1.0058 0.7232 0.9324 0.135 Uiso 1 1 calc R U
H15T H 1.0523 0.7797 0.8942 0.135 Uiso 1 1 calc R U
H15U H 0.9689 0.7063 0.8786 0.135 Uiso 1 1 calc R U
C16F C 0.9158(7) 0.9830(7) 0.8758(3) 0.051(2) Uani 1 1 d . .
C17F C 0.9558(7) 1.0347(7) 0.8437(4) 0.051(2) Uani 1 1 d . .
C18F C 0.9684(9) 1.1330(8) 0.8694(4) 0.065(3) Uani 1 1 d . .
C19F C 0.9322(13) 1.1306(9) 0.9190(4) 0.092(5) Uani 1 1 d . .
C20F C 1.011(2) 1.1502(14) 0.9560(6) 0.159(11) Uani 1 1 d . .
H20S H 1.0235 1.2183 0.9623 0.239 Uiso 1 1 calc R U
H20T H 1.0679 1.1174 0.9442 0.239 Uiso 1 1 calc R U
H20U H 0.9926 1.1276 0.9853 0.239 Uiso 1 1 calc R U
C21F C 0.9830(7) 1.0059(7) 0.7943(4) 0.052(2) Uani 1 1 d . .
C22F C 0.9540(13) 0.9023(11) 0.7222(5) 0.092(5) Uani 1 1 d . .
H22S H 0.8963 0.8957 0.7029 0.138 Uiso 1 1 calc R U
H22T H 0.9860 0.8413 0.7196 0.138 Uiso 1 1 calc R U
H22U H 0.9951 0.9492 0.7112 0.138 Uiso 1 1 calc R U
C23F C 0.853(2) 1.1882(14) 0.9312(10) 0.204(18) Uani 1 1 d D .
H23F H 0.8142 1.1570 0.9508 0.245 Uiso 1 1 calc R U
C24F C 0.8127(14) 1.2701(13) 0.9253(6) 0.101(5) Uani 1 1 d D .
H24F H 0.8550 1.3064 0.9099 0.122 Uiso 1 1 calc R U
C25F C 0.7325(15) 1.3188(13) 0.9336(7) 0.107(5) Uani 1 1 d D U
H25F H 0.6867 1.2812 0.9459 0.128 Uiso 1 1 calc R U
C1G C 0.4147(9) 0.8249(8) 0.9147(4) 0.064(3) Uani 1 1 d . U
H1G H 0.4468 0.8735 0.9382 0.077 Uiso 1 1 calc R U
C2G C 0.3847(7) 0.8732(6) 0.8691(3) 0.047(2) Uani 1 1 d . U
H2G H 0.4124 0.8374 0.8401 0.057 Uiso 1 1 calc R U
C3G C 0.2710(7) 0.8647(7) 0.8661(4) 0.052(2) Uani 1 1 d . U
C4G C 0.2467(9) 0.8665(9) 0.9179(5) 0.069(3) Uani 1 1 d . U
C5G C 0.3183(9) 0.7955(9) 0.9363(4) 0.068(3) Uani 1 1 d . U
H5G H 0.3219 0.8044 0.9716 0.082 Uiso 1 1 calc R U
C6G C 0.2831(10) 0.6986(10) 0.9171(5) 0.077(3) Uani 1 1 d . U
C7G C 0.2544(8) 0.6876(8) 0.8653(4) 0.061(3) Uani 1 1 d . U
C8G C 0.2477(7) 0.7630(7) 0.8404(4) 0.052(2) Uani 1 1 d . U
C9G C 0.2227(8) 0.7485(8) 0.7876(4) 0.057(2) Uani 1 1 d . U
H9G H 0.2340 0.8111 0.7769 0.068 Uiso 1 1 calc R U
C10G C 0.2829(8) 0.6789(8) 0.7566(4) 0.059(3) Uani 1 1 d . U
H10G H 0.2675 0.6138 0.7631 0.071 Uiso 1 1 calc R U
C11G C 0.2699(12) 0.6811(12) 0.7025(5) 0.091(4) Uani 1 1 d . U
H11V H 0.2747 0.7464 0.6960 0.137 Uiso 1 1 calc R U
H11W H 0.2082 0.6553 0.6920 0.137 Uiso 1 1 calc R U
H11$ H 0.3187 0.6431 0.6854 0.137 Uiso 1 1 calc R U
C12G C 0.1151(10) 0.7276(12) 0.7786(6) 0.090(4) Uani 1 1 d . U
H12V H 0.1036 0.7056 0.7449 0.135 Uiso 1 1 calc R U
H12W H 0.0795 0.7855 0.7880 0.135 Uiso 1 1 calc R U
H12$ H 0.0953 0.6788 0.7972 0.135 Uiso 1 1 calc R U
C13G C 0.3016(14) 0.5253(12) 0.8428(7) 0.107(5) Uani 1 1 d . U
H13V H 0.3409 0.5293 0.8154 0.160 Uiso 1 1 calc R U
H13W H 0.2727 0.4625 0.8399 0.160 Uiso 1 1 calc R U
H13$ H 0.3403 0.5361 0.8717 0.160 Uiso 1 1 calc R U
C14G C 0.2209(9) 0.9454(8) 0.8444(5) 0.070(3) Uani 1 1 d . U
H14V H 0.1548 0.9287 0.8381 0.105 Uiso 1 1 calc R U
H14W H 0.2509 0.9544 0.8148 0.105 Uiso 1 1 calc R U
H14$ H 0.2254 1.0040 0.8667 0.105 Uiso 1 1 calc R U
C15G C 0.4808(11) 0.7402(11) 0.9030(6) 0.091(4) Uani 1 1 d . U
H15V H 0.4891 0.7082 0.9309 0.136 Uiso 1 1 calc R U
H15W H 0.5417 0.7625 0.8937 0.136 Uiso 1 1 calc R U
H15$ H 0.4537 0.6959 0.8770 0.136 Uiso 1 1 calc R U
C16G C 0.4155(7) 0.9760(7) 0.8745(3) 0.050(2) Uani 1 1 d . U
C17G C 0.4568(7) 1.0280(7) 0.8421(4) 0.053(2) Uani 1 1 d . U
C18G C 0.4734(9) 1.1237(8) 0.8683(4) 0.066(3) Uani 1 1 d . U
C19G C 0.4374(11) 1.1230(10) 0.9185(5) 0.080(3) Uani 1 1 d . U
C20G C 0.5185(16) 1.1381(14) 0.9558(7) 0.123(6) Uani 1 1 d . U
H20V H 0.5271 1.2058 0.9664 0.185 Uiso 1 1 calc R U
H20W H 0.5764 1.1118 0.9418 0.185 Uiso 1 1 calc R U
H20$ H 0.5030 1.1063 0.9829 0.185 Uiso 1 1 calc R U
C21G C 0.4833(7) 0.9991(7) 0.7932(4) 0.052(2) Uani 1 1 d . U
C22G C 0.4564(13) 0.8942(11) 0.7208(5) 0.092(4) Uani 1 1 d . U
H22V H 0.4462 0.9461 0.7024 0.138 Uiso 1 1 calc R U
H22W H 0.4165 0.8404 0.7080 0.138 Uiso 1 1 calc R U
H22$ H 0.5223 0.8751 0.7189 0.138 Uiso 1 1 calc R U
C23G C 0.368(2) 1.182(2) 0.9317(14) 0.209(14) Uani 1 1 d D U
H23G H 0.3377 1.1520 0.9548 0.251 Uiso 1 1 calc R U
C24G C 0.3193(13) 1.2586(13) 0.9306(7) 0.101(5) Uani 1 1 d D U
H24G H 0.3557 1.2948 0.9122 0.121 Uiso 1 1 calc R U
C25G C 0.2396(12) 1.3164(12) 0.9427(6) 0.098(4) Uani 1 1 d D U
H25G H 0.1931 1.2802 0.9553 0.117 Uiso 1 1 calc R U
C26G C 0.210(2) 1.400(2) 0.9422(14) 0.212(15) Uani 1 1 d D U
H26G H 0.2497 1.4369 0.9259 0.254 Uiso 1 1 calc R U
C27G C 0.1242(17) 1.4531(18) 0.9619(8) 0.140(8) Uani 1 1 d D U
H27W H 0.1404 1.5192 0.9747 0.168 Uiso 1 1 calc R U
H27M H 0.0962 1.4223 0.9873 0.168 Uiso 1 1 calc R U
C28G C 0.055(2) 1.449(2) 0.9183(9) 0.164(10) Uani 1 1 d D U
H28S H 0.0752 1.4950 0.8981 0.245 Uiso 1 1 calc R U
H28T H -0.0082 1.4639 0.9293 0.245 Uiso 1 1 calc R U
H28U H 0.0560 1.3855 0.9003 0.245 Uiso 1 1 calc R U
O1 O 0.0814(8) 0.3181(7) 0.0592(4) 0.093(3) Uani 1 1 d . U
O2 O 0.3550(7) 0.2078(9) 0.0617(4) 0.093(3) Uani 1 1 d . U
O3 O 0.3686(6) 0.2899(6) 0.1564(3) 0.071(2) Uani 1 1 d . U
O4 O 0.2423(6) 0.1706(5) 0.2324(3) 0.0642(19) Uani 1 1 d . U
H4 H 0.2869 0.1396 0.2417 0.096 Uiso 1 1 calc R U
O5 O -0.0512(6) 0.1152(6) 0.0840(3) 0.0644(19) Uani 1 1 d . U
O6 O -0.2383(7) 0.0306(7) 0.1492(3) 0.086(3) Uani 1 1 d . U
O7 O -0.0959(7) 0.0079(7) 0.2287(3) 0.085(3) Uani 1 1 d . U
O8 O 0.0127(6) 0.1224(6) 0.2320(3) 0.072(2) Uani 1 1 d . U
O1A O 0.0735(9) 0.8256(8) 0.0627(4) 0.103(3) Uani 1 1 d . U
O2A O 0.3512(8) 0.7316(10) 0.0603(4) 0.116(4) Uani 1 1 d . U
O3A O 0.3664(7) 0.8041(7) 0.1574(3) 0.080(2) Uani 1 1 d . U
O4A O 0.2456(7) 0.6700(5) 0.2317(3) 0.071(2) Uani 1 1 d . U
H4A H 0.2953 0.6395 0.2328 0.107 Uiso 1 1 calc R U
O5A O -0.0452(6) 0.6131(6) 0.0828(3) 0.070(2) Uani 1 1 d . U
O6A O -0.2318(7) 0.5221(8) 0.1452(4) 0.088(3) Uani 1 1 d . U
O7A O -0.0961(7) 0.5073(7) 0.2282(3) 0.085(3) Uani 1 1 d . U
O8A O 0.0185(7) 0.6153(7) 0.2300(3) 0.078(2) Uani 1 1 d . U
O1B O 0.5934(8) 0.7744(7) 0.4408(4) 0.092(3) Uani 1 1 d . U
O2B O 0.8712(8) 0.8900(9) 0.4378(4) 0.099(3) Uani 1 1 d . U
O3B O 0.8728(6) 0.8044(6) 0.3443(3) 0.070(2) Uani 1 1 d . U
O4B O 0.7435(6) 0.9296(5) 0.2698(3) 0.0638(19) Uani 1 1 d . U
H4B H 0.7786 0.9611 0.2547 0.096 Uiso 1 1 calc R U
O5B O 0.4610(6) 0.9826(6) 0.4172(3) 0.0639(19) Uani 1 1 d . U
O6B O 0.2768(7) 1.0819(8) 0.3546(4) 0.098(3) Uani 1 1 d . U
O7B O 0.4094(7) 1.0962(7) 0.2738(3) 0.082(2) Uani 1 1 d . U
O8B O 0.5202(6) 0.9847(6) 0.2715(3) 0.074(2) Uani 1 1 d . U
O1C O 0.3289(7) 0.3143(8) 0.5632(4) 0.094(3) Uani 1 1 d . U
O2C O 0.2212(9) 0.0351(8) 0.5593(4) 0.104(3) Uani 1 1 d . U
O3C O 0.2812(7) 0.0460(6) 0.6551(3) 0.080(2) Uani 1 1 d . U
O4C O 0.1335(5) 0.1885(6) 0.7306(3) 0.067(2) Uani 1 1 d . U
H4C H 0.0983 0.1867 0.7535 0.101 Uiso 1 1 calc R U
O5C O 0.1185(6) 0.4423(5) 0.5877(3) 0.0619(18) Uani 1 1 d . U
O6C O -0.0006(9) 0.6395(7) 0.6488(4) 0.100(3) Uani 1 1 d . U
O7C O -0.0351(7) 0.5256(7) 0.7303(3) 0.084(3) Uani 1 1 d . U
O8C O 0.0746(7) 0.4161(6) 0.7322(3) 0.074(2) Uani 1 1 d . U
O1D O 0.6024(8) 0.2832(7) 0.4483(4) 0.090(3) Uani 1 1 d . U
O2D O 0.8736(7) 0.4042(8) 0.4431(3) 0.085(3) Uani 1 1 d . U
O3D O 0.8793(6) 0.3119(6) 0.3504(3) 0.0656(19) Uani 1 1 d . U
O4D O 0.7479(6) 0.4300(5) 0.2739(3) 0.0631(19) Uani 1 1 d . U
H4D H 0.7776 0.4610 0.2563 0.095 Uiso 1 1 calc R U
O5D O 0.4607(6) 0.4775(6) 0.4187(3) 0.067(2) Uani 1 1 d . U
O6D O 0.2718(6) 0.5640(7) 0.3539(3) 0.078(2) Uani 1 1 d . U
O7D O 0.4070(7) 0.5885(7) 0.2749(3) 0.079(2) Uani 1 1 d . U
O8D O 0.5186(6) 0.4758(7) 0.2725(3) 0.075(2) Uani 1 1 d . U
O1E O 0.8249(8) 0.3021(8) 0.5567(4) 0.095(3) Uani 1 1 d . U
O2E O 0.7097(8) 0.0302(7) 0.5532(4) 0.093(3) Uani 1 1 d . U
O3E O 0.7696(6) 0.0383(6) 0.6479(3) 0.073(2) Uani 1 1 d . U
O4E O 0.6312(5) 0.1851(6) 0.7274(3) 0.067(2) Uani 1 1 d . U
H4E H 0.6136 0.1476 0.7037 0.101 Uiso 1 1 calc R U
O5E O 0.6221(6) 0.4421(5) 0.5846(2) 0.0623(18) Uani 1 1 d . U
O6E O 0.5126(8) 0.6453(6) 0.6495(3) 0.086(3) Uani 1 1 d . U
O7E O 0.4752(7) 0.5293(7) 0.7293(3) 0.081(2) Uani 1 1 d . U
O8E O 0.5841(7) 0.4173(6) 0.7307(3) 0.074(2) Uani 1 1 d . U
O1F O 0.6923(7) 0.9074(8) 0.9441(4) 0.093(3) Uani 1 1 d . U
O2F O 0.8026(9) 0.6309(7) 0.9395(4) 0.097(3) Uani 1 1 d . U
O3F O 0.7421(6) 0.5961(5) 0.8446(3) 0.068(2) Uani 1 1 d . U
O4F O 0.8812(5) 0.7046(6) 0.7695(3) 0.0642(19) Uani 1 1 d . U
H4F H 0.9155 0.6769 0.7486 0.096 Uiso 1 1 calc R U
O5F O 0.9000(6) 1.0312(5) 0.9189(3) 0.0640(19) Uani 1 1 d . U
O6F O 1.0024(8) 1.2021(6) 0.8545(4) 0.091(3) Uani 1 1 d . U
O7F O 1.0407(7) 1.0445(7) 0.7737(3) 0.083(3) Uani 1 1 d . U
O8F O 0.9306(7) 0.9331(6) 0.7718(3) 0.076(2) Uani 1 1 d . U
O1G O 0.1887(9) 0.9152(9) 0.9406(5) 0.116(4) Uani 1 1 d . U
O2G O 0.2783(10) 0.6343(8) 0.9409(4) 0.118(4) Uani 1 1 d . U
O3G O 0.2288(7) 0.5965(6) 0.8448(3) 0.077(2) Uani 1 1 d . U
O4G O 0.3804(6) 0.6998(6) 0.7710(3) 0.072(2) Uani 1 1 d . U
H4G H 0.4144 0.6552 0.7595 0.108 Uiso 1 1 calc R U
O5G O 0.4011(6) 1.0247(6) 0.9177(3) 0.069(2) Uani 1 1 d . U
O6G O 0.5083(8) 1.1953(6) 0.8547(4) 0.092(3) Uani 1 1 d . U
O7G O 0.5432(7) 1.0375(7) 0.7722(3) 0.083(3) Uani 1 1 d . U
O8G O 0.4330(6) 0.9251(6) 0.7700(3) 0.073(2) Uani 1 1 d . U
C26F C 0.698(2) 1.4049(18) 0.9297(11) 0.172(10) Uani 1 1 d D U
H26F H 0.7385 1.4341 0.9099 0.206 Uiso 1 1 calc R U
C28F C 0.537(2) 1.446(2) 0.9128(11) 0.183(11) Uani 1 1 d D U
H28V H 0.5440 1.4734 0.8837 0.274 Uiso 1 1 calc R U
H28W H 0.4787 1.4677 0.9281 0.274 Uiso 1 1 calc R U
H28$ H 0.5353 1.3766 0.9053 0.274 Uiso 1 1 calc R U
C27F C 0.618(2) 1.474(3) 0.9454(15) 0.249(19) Uani 1 1 d D .
H27N H 0.6010 1.4704 0.9785 0.298 Uiso 1 1 calc R U
H27O H 0.6371 1.5401 0.9431 0.298 Uiso 1 1 calc R U

loop_
_atom_site_aniso_label
_atom_site_aniso_U_11
_atom_site_aniso_U_22
_atom_site_aniso_U_33
_atom_site_aniso_U_23
_atom_site_aniso_U_13
_atom_site_aniso_U_12
C1 0.053(6) 0.055(6) 0.066(6) -0.010(5) 0.003(5) -0.021(5)
C2 0.051(6) 0.047(5) 0.039(4) 0.003(3) 0.000(4) -0.023(4)
C3 0.050(6) 0.049(5) 0.059(5) 0.007(4) -0.011(5) -0.011(4)
C4 0.059(7) 0.050(6) 0.068(6) 0.013(5) -0.022(5) -0.020(5)
C5 0.058(7) 0.089(8) 0.045(5) -0.004(5) -0.002(5) -0.033(6)
C6 0.071(8) 0.083(8) 0.053(6) -0.002(5) 0.001(6) -0.035(6)
C7 0.047(6) 0.051(5) 0.061(6) 0.003(4) -0.011(5) -0.023(4)
C8 0.050(6) 0.034(4) 0.047(5) -0.003(3) -0.008(4) -0.020(4)
C9 0.070(7) 0.027(4) 0.056(5) -0.013(4) -0.014(5) -0.008(4)
C10 0.063(7) 0.053(6) 0.056(6) -0.013(4) -0.022(5) -0.003(5)
C11 0.125(13) 0.078(8) 0.053(7) -0.019(6) -0.022(7) -0.013(8)
C12 0.150(15) 0.035(6) 0.095(9) -0.013(6) -0.035(9) -0.027(7)
C13 0.051(8) 0.121(12) 0.105(11) 0.013(9) -0.021(7) -0.009(8)
C14 0.069(8) 0.051(6) 0.072(7) -0.002(5) -0.006(6) -0.004(5)
C15 0.078(9) 0.071(8) 0.111(11) -0.005(7) 0.028(8) 0.011(7)
C16 0.053(6) 0.059(6) 0.036(4) -0.008(4) -0.001(4) -0.014(4)
C17 0.049(6) 0.051(5) 0.047(5) -0.009(4) 0.008(4) -0.016(4)
C18 0.048(6) 0.091(8) 0.058(6) -0.012(5) 0.006(5) -0.028(6)
C19 0.051(7) 0.134(12) 0.060(7) 0.014(7) -0.018(6) -0.038(8)
C20 0.133(17) 0.27(3) 0.075(9) -0.066(13) 0.010(10) -0.14(2)
C21 0.058(6) 0.045(5) 0.040(4) -0.004(4) 0.015(4) -0.014(4)
C22 0.092(11) 0.134(13) 0.060(7) 0.013(8) -0.017(7) -0.039(10)
C23 0.210(18) 0.218(18) 0.214(18) 0.033(12) 0.009(11) -0.003(11)
C24 0.38(4) 0.056(8) 0.067(9) -0.014(7) 0.114(16) -0.021(14)
C25 0.099(7) 0.110(7) 0.101(7) 0.026(5) -0.006(5) -0.017(5)
C26 0.149(10) 0.148(10) 0.143(10) 0.023(6) 0.013(6) 0.004(6)
C27 0.176(12) 0.171(11) 0.174(12) 0.027(6) 0.003(6) -0.003(6)
C28 0.161(13) 0.164(13) 0.153(13) 0.018(10) -0.014(10) 0.013(10)
C15A 0.084(10) 0.083(9) 0.101(10) -0.026(8) 0.022(8) 0.002(7)
C1A 0.062(7) 0.060(6) 0.052(5) -0.016(4) 0.005(5) -0.024(5)
C2A 0.043(5) 0.046(5) 0.038(4) -0.005(3) 0.000(4) -0.016(4)
C3A 0.051(6) 0.049(5) 0.061(6) 0.008(4) -0.008(5) -0.016(4)
C4A 0.068(8) 0.071(7) 0.074(7) 0.020(6) -0.019(6) -0.033(6)
C5A 0.084(9) 0.104(10) 0.039(5) 0.000(5) 0.000(5) -0.044(8)
C6A 0.080(9) 0.107(10) 0.061(7) -0.008(6) 0.012(6) -0.057(8)
C7A 0.057(7) 0.057(6) 0.063(6) -0.011(5) 0.009(5) -0.028(5)
C8A 0.069(7) 0.033(4) 0.052(5) -0.008(4) -0.015(5) -0.025(4)
C9A 0.073(7) 0.034(5) 0.058(6) -0.010(4) -0.011(5) -0.009(4)
C10A 0.063(7) 0.057(6) 0.065(6) -0.009(5) -0.023(5) -0.023(5)
C11A 0.135(15) 0.075(9) 0.065(8) -0.007(6) -0.022(8) -0.007(9)
C12A 0.165(17) 0.033(6) 0.113(11) -0.015(6) -0.029(11) -0.015(8)
C13A 0.048(8) 0.144(15) 0.120(13) -0.017(11) 0.003(8) -0.009(9)
C14A 0.056(7) 0.052(6) 0.107(10) 0.002(6) -0.014(7) 0.004(5)
C16A 0.053(6) 0.059(6) 0.037(4) 0.005(4) -0.012(4) -0.014(4)
C17A 0.055(6) 0.052(5) 0.038(4) -0.002(4) -0.001(4) -0.017(4)
C18A 0.053(7) 0.077(7) 0.066(6) -0.004(5) 0.003(5) -0.026(6)
C19A 0.054(8) 0.152(14) 0.067(7) 0.024(8) -0.013(6) -0.045(8)
C20A 0.115(15) 0.22(2) 0.079(9) -0.026(12) -0.016(9) -0.116(17)
C21A 0.050(6) 0.046(5) 0.051(5) -0.006(4) 0.011(4) -0.015(4)
C22A 0.100(12) 0.172(17) 0.056(7) 0.033(9) -0.015(7) -0.039(11)
C23A 0.179(15) 0.178(14) 0.172(14) 0.031(11) 0.012(11) 0.001(11)
C24A 0.34(4) 0.053(8) 0.138(16) -0.028(9) 0.16(2) -0.028(14)
C25A 0.083(6) 0.102(6) 0.093(6) 0.022(5) 0.005(5) -0.013(5)
C26A 0.178(12) 0.174(12) 0.182(12) 0.025(6) 0.008(6) 0.004(6)
C27A 0.134(9) 0.137(8) 0.126(8) 0.021(6) 0.007(6) -0.003(6)
C28A 0.131(11) 0.134(11) 0.114(10) 0.013(9) 0.017(9) 0.007(9)
C1B 0.062(7) 0.049(5) 0.051(5) -0.019(4) -0.007(5) -0.008(5)
C2B 0.049(5) 0.034(4) 0.041(4) -0.014(3) 0.003(4) -0.001(4)
C3B 0.057(6) 0.033(4) 0.045(5) -0.009(3) -0.002(4) -0.012(4)
C4B 0.076(8) 0.064(7) 0.056(6) 0.015(5) 0.018(6) 0.021(6)
C5B 0.061(7) 0.087(8) 0.047(5) 0.004(5) -0.011(5) 0.013(6)
C6B 0.074(9) 0.080(8) 0.058(6) 0.008(5) -0.003(6) 0.024(6)
C7B 0.049(6) 0.065(6) 0.066(6) 0.013(5) -0.006(5) 0.001(5)
C8B 0.059(6) 0.039(5) 0.053(5) 0.002(4) 0.003(5) -0.001(4)
C9B 0.054(6) 0.041(5) 0.061(6) -0.007(4) 0.009(5) -0.006(4)
C10B 0.054(6) 0.047(5) 0.055(5) -0.011(4) 0.013(5) 0.001(4)
C11B 0.131(13) 0.077(8) 0.048(6) -0.014(6) 0.001(7) -0.020(8)
C12B 0.128(12) 0.032(5) 0.084(8) -0.011(5) 0.017(8) 0.005(6)
C13B 0.050(8) 0.138(14) 0.128(14) 0.020(11) -0.016(9) -0.025(8)
C14B 0.063(7) 0.052(6) 0.087(8) -0.017(5) 0.007(6) -0.028(5)
C15B 0.072(9) 0.056(7) 0.108(10) -0.014(6) -0.027(8) -0.017(6)
C16B 0.042(5) 0.041(4) 0.046(5) -0.007(3) -0.005(4) -0.002(4)
C17B 0.041(5) 0.050(5) 0.049(5) -0.010(4) 0.001(4) -0.007(4)
C18B 0.048(7) 0.093(9) 0.067(7) -0.008(6) 0.002(6) 0.014(6)
C19B 0.048(7) 0.142(13) 0.055(6) 0.000(7) 0.019(5) -0.001(7)
C20B 0.122(15) 0.28(3) 0.072(9) -0.055(14) 0.004(10) 0.117(18)
C21B 0.041(5) 0.049(5) 0.046(5) -0.012(4) -0.010(4) 0.000(4)
C22B 0.097(11) 0.133(12) 0.043(6) 0.007(7) 0.016(6) 0.032(9)
C23B 0.143(19) 0.132(16) 0.078(10) -0.005(10) 0.004(11) 0.030(14)
C24B 0.110(15) 0.112(13) 0.099(12) -0.018(10) -0.042(11) 0.007(11)
C25B 0.083(6) 0.111(6) 0.093(6) 0.018(5) 0.018(5) 0.009(5)
C26B 0.166(11) 0.166(11) 0.171(11) 0.022(6) 0.004(6) -0.004(6)
C27B 0.158(10) 0.148(10) 0.147(10) 0.027(6) 0.001(6) -0.007(6)
C28B 0.157(12) 0.155(12) 0.141(12) 0.014(10) 0.026(10) 0.001(10)
C1C 0.042(6) 0.069(6) 0.049(5) -0.016(4) 0.000(4) 0.000(5)
C2C 0.036(5) 0.062(6) 0.039(4) -0.004(4) 0.000(4) 0.002(4)
C3C 0.028(5) 0.058(5) 0.055(5) -0.006(4) -0.009(4) -0.002(4)
C4C 0.055(7) 0.086(8) 0.060(6) 0.006(6) 0.014(5) 0.009(6)
C5C 0.058(7) 0.080(7) 0.042(5) -0.023(5) 0.014(5) 0.004(5)
C6C 0.072(8) 0.072(7) 0.057(6) -0.027(5) 0.018(6) 0.020(6)
C7C 0.048(6) 0.053(6) 0.054(5) -0.018(4) 0.002(4) 0.008(4)
C8C 0.030(5) 0.063(6) 0.054(5) -0.006(4) 0.002(4) 0.000(4)
C9C 0.047(6) 0.066(6) 0.055(5) -0.005(5) 0.007(5) -0.001(5)
C10C 0.053(6) 0.059(6) 0.064(6) 0.005(5) -0.005(5) 0.002(5)
C11C 0.085(10) 0.097(10) 0.066(7) -0.004(7) -0.003(7) -0.014(8)
C12C 0.044(8) 0.168(16) 0.102(11) 0.027(11) -0.027(8) -0.008(9)
C13C 0.106(12) 0.056(8) 0.133(14) -0.018(8) -0.002(10) 0.000(7)
C14C 0.045(6) 0.069(7) 0.093(8) 0.014(6) -0.022(6) -0.015(5)
C15C 0.065(8) 0.063(7) 0.097(9) -0.026(6) -0.012(7) -0.007(6)
C16C 0.041(5) 0.053(5) 0.040(4) -0.006(4) -0.002(4) 0.002(4)
C17C 0.047(5) 0.038(4) 0.048(5) -0.007(3) 0.002(4) 0.000(4)
C18C 0.083(9) 0.040(5) 0.075(7) -0.003(5) -0.009(6) 0.003(5)
C19C 0.123(12) 0.051(6) 0.057(6) 0.009(5) -0.012(7) -0.014(7)
C20C 0.25(3) 0.107(13) 0.072(9) 0.003(9) -0.054(13) 0.063(15)
C21C 0.049(6) 0.045(5) 0.048(5) -0.021(4) 0.012(4) 0.002(4)
C22C 0.131(13) 0.100(10) 0.051(6) 0.007(6) 0.012(7) 0.027(9)
C23C 0.128(16) 0.087(11) 0.103(12) -0.008(9) 0.014(11) 0.017(10)
C24C 0.076(10) 0.129(14) 0.070(8) -0.034(9) 0.014(7) -0.006(9)
C25C 0.21(2) 0.058(8) 0.096(11) 0.011(8) 0.044(13) 0.039(11)
C26C 0.20(3) 0.14(2) 0.17(3) -0.032(19) -0.03(2) -0.03(2)
C27C 0.31(5) 0.091(16) 0.26(4) 0.01(2) 0.15(4) 0.01(2)
C28C 0.39(7) 0.14(3) 0.39(7) -0.01(3) 0.15(6) 0.01(3)
C1D 0.047(6) 0.048(5) 0.053(5) -0.015(4) -0.007(4) 0.005(4)
C2D 0.042(5) 0.045(5) 0.042(4) -0.010(3) 0.002(4) 0.011(4)
C3D 0.045(5) 0.039(5) 0.046(4) -0.003(3) 0.001(4) -0.010(4)
C4D 0.039(6) 0.072(7) 0.067(6) 0.014(5) 0.004(5) 0.005(5)
C5D 0.055(7) 0.071(7) 0.042(5) -0.004(4) -0.009(4) 0.006(5)
C6D 0.052(7) 0.074(7) 0.055(5) 0.011(5) -0.008(5) 0.001(5)
C7D 0.036(5) 0.055(6) 0.070(6) 0.006(5) -0.002(5) -0.006(4)
C8D 0.054(6) 0.037(5) 0.054(5) 0.000(4) 0.008(4) -0.012(4)
C9D 0.056(6) 0.029(4) 0.063(6) -0.019(4) 0.005(5) -0.016(4)
C10D 0.064(7) 0.049(5) 0.056(6) -0.024(4) 0.027(5) -0.008(5)
C11D 0.122(12) 0.068(8) 0.054(6) -0.014(5) 0.018(7) -0.010(7)
C12D 0.116(11) 0.026(5) 0.109(10) -0.018(5) 0.019(9) -0.004(6)
C13D 0.053(8) 0.121(13) 0.128(13) -0.003(10) 0.032(9) -0.020(8)
C14D 0.057(7) 0.054(6) 0.086(8) -0.009(5) 0.009(6) -0.024(5)
C15D 0.065(8) 0.052(6) 0.094(9) -0.015(6) -0.018(7) -0.019(5)
C16D 0.044(5) 0.058(5) 0.037(4) -0.010(4) -0.003(4) 0.015(4)
C17D 0.047(6) 0.052(5) 0.048(5) -0.013(4) 0.004(4) 0.007(4)
C18D 0.047(6) 0.083(8) 0.054(6) -0.011(5) -0.013(5) 0.020(5)
C19D 0.044(7) 0.185(16) 0.044(6) 0.005(8) 0.010(5) 0.037(8)
C20D 0.146(19) 0.35(4) 0.070(10) -0.098(16) -0.039(11) 0.16(2)
C21D 0.055(6) 0.056(6) 0.048(5) -0.008(4) -0.009(5) -0.008(5)
C22D 0.096(11) 0.138(13) 0.049(6) 0.009(7) 0.019(7) 0.019(9)
C23D 0.077(10) 0.117(12) 0.075(8) 0.008(8) -0.001(8) 0.013(9)
C24D 0.057(9) 0.137(14) 0.093(10) -0.041(9) -0.022(8) 0.042(9)
C25D 0.102(7) 0.115(7) 0.104(7) 0.023(5) 0.010(5) 0.008(5)
C26D 0.127(9) 0.132(9) 0.139(9) 0.017(6) 0.005(6) 0.004(6)
C27D 0.155(10) 0.156(10) 0.156(10) 0.021(6) 0.004(6) 0.003(6)
C28D 0.190(16) 0.205(16) 0.205(16) 0.011(11) 0.007(11) -0.001(11)
C1E 0.040(6) 0.054(6) 0.071(6) -0.020(5) -0.017(5) 0.008(4)
C2E 0.034(5) 0.047(5) 0.047(4) -0.007(4) -0.004(4) 0.006(4)
C3E 0.039(5) 0.049(5) 0.049(5) -0.006(4) -0.005(4) -0.002(4)
C4E 0.066(7) 0.071(7) 0.052(6) 0.008(5) 0.019(5) 0.014(5)
C5E 0.068(7) 0.068(7) 0.039(5) -0.015(4) 0.006(5) 0.009(5)
C6E 0.072(7) 0.059(6) 0.042(5) -0.029(4) 0.012(5) 0.014(5)
C7E 0.058(6) 0.041(5) 0.051(5) -0.011(4) 0.007(5) 0.003(4)
C8E 0.030(5) 0.056(5) 0.049(5) -0.002(4) 0.002(4) -0.005(4)
C9E 0.037(5) 0.063(6) 0.045(5) -0.003(4) -0.004(4) -0.003(4)
C10E 0.042(6) 0.067(6) 0.059(6) 0.009(5) -0.012(5) -0.007(5)
C11E 0.075(9) 0.098(10) 0.055(6) -0.001(6) -0.005(6) -0.006(7)
C12E 0.034(6) 0.136(12) 0.088(9) 0.021(8) -0.023(6) -0.007(7)
C13E 0.142(15) 0.052(7) 0.116(12) 0.010(7) -0.010(11) -0.017(8)
C14E 0.048(6) 0.069(7) 0.077(7) 0.001(5) -0.016(5) -0.024(5)
C15E 0.065(8) 0.068(8) 0.126(12) -0.027(7) -0.038(8) -0.017(6)
C16E 0.042(5) 0.053(5) 0.042(4) -0.016(4) 0.003(4) 0.002(4)
C17E 0.054(6) 0.044(5) 0.046(5) -0.019(4) -0.003(4) 0.000(4)
C18E 0.072(8) 0.052(6) 0.055(6) -0.010(4) -0.011(5) 0.008(5)
C19E 0.113(11) 0.058(7) 0.056(6) 0.005(5) -0.011(7) 0.016(7)
C20E 0.21(2) 0.161(18) 0.074(9) -0.009(10) -0.049(12) 0.106(17)
C21E 0.052(6) 0.057(6) 0.048(5) -0.028(4) 0.004(5) -0.003(5)
C22E 0.121(13) 0.111(11) 0.063(8) 0.015(7) 0.023(8) 0.024(10)
C23E 0.100(11) 0.071(8) 0.080(8) 0.001(7) -0.007(8) 0.024(7)
C24E 0.089(11) 0.088(10) 0.083(9) 0.002(8) 0.011(8) 0.011(8)
C25E 0.114(7) 0.100(6) 0.094(6) 0.026(5) 0.003(5) 0.011(5)
C26E 0.120(8) 0.117(7) 0.121(8) 0.021(6) 0.005(5) -0.004(5)
C27E 0.167(11) 0.169(11) 0.164(11) 0.024(6) 0.004(6) 0.001(6)
C28E 0.178(15) 0.171(14) 0.176(14) 0.030(11) -0.007(11) 0.001(11)
C1F 0.068(7) 0.050(6) 0.057(6) 0.003(4) -0.012(5) -0.021(5)
C2F 0.037(5) 0.050(5) 0.046(4) -0.006(4) -0.002(4) -0.014(4)
C3F 0.041(5) 0.045(5) 0.054(5) -0.013(4) 0.006(4) -0.010(4)
C4F 0.062(7) 0.064(6) 0.052(5) -0.036(5) 0.033(5) -0.015(5)
C5F 0.080(8) 0.063(6) 0.041(5) -0.002(4) 0.012(5) -0.021(6)
C6F 0.096(9) 0.052(6) 0.048(5) -0.008(4) 0.004(6) -0.028(6)
C7F 0.054(6) 0.041(5) 0.055(5) -0.012(4) 0.006(4) -0.019(4)
C8F 0.036(5) 0.055(5) 0.045(5) -0.024(4) 0.003(4) -0.017(4)
C9F 0.036(5) 0.066(6) 0.060(6) -0.023(5) 0.000(4) -0.010(4)
C10F 0.059(7) 0.061(6) 0.047(5) -0.027(4) 0.007(5) -0.016(5)
C11F 0.086(10) 0.121(12) 0.051(6) -0.035(7) -0.007(6) 0.006(8)
C12F 0.038(7) 0.122(12) 0.101(10) -0.030(9) -0.017(7) -0.012(7)
C13F 0.140(15) 0.050(7) 0.098(10) -0.014(7) 0.018(10) 0.010(8)
C14F 0.058(7) 0.051(6) 0.075(7) -0.004(5) 0.003(5) 0.017(5)
C15F 0.069(9) 0.077(9) 0.128(12) 0.032(8) -0.005(8) 0.011(7)
C16F 0.047(6) 0.054(5) 0.046(5) -0.006(4) -0.001(4) -0.016(4)
C17F 0.046(6) 0.051(5) 0.054(5) 0.000(4) -0.002(4) -0.016(4)
C18F 0.072(8) 0.054(6) 0.067(6) 0.005(5) -0.002(6) -0.026(5)
C19F 0.155(15) 0.056(7) 0.056(6) -0.025(5) 0.016(8) -0.050(8)
C20F 0.26(3) 0.119(14) 0.091(11) -0.012(10) -0.042(14) -0.134(18)
C21F 0.051(6) 0.057(6) 0.051(5) 0.012(4) 0.005(4) -0.003(4)
C22F 0.128(13) 0.085(9) 0.056(7) -0.018(6) 0.023(8) -0.010(9)
C23F 0.32(4) 0.074(12) 0.21(3) 0.001(14) 0.19(3) -0.025(18)
C24F 0.116(14) 0.111(13) 0.082(9) 0.032(9) -0.004(9) -0.037(11)
C25F 0.104(7) 0.101(7) 0.110(7) -0.001(5) 0.016(5) -0.010(5)
C1G 0.065(5) 0.066(5) 0.061(4) 0.007(4) -0.005(4) -0.016(4)
C2G 0.043(4) 0.046(4) 0.048(4) -0.005(3) 0.002(3) -0.010(3)
C3G 0.044(4) 0.053(4) 0.057(4) -0.005(3) 0.005(4) -0.005(3)
C4G 0.061(5) 0.071(5) 0.070(5) -0.009(4) 0.022(4) -0.012(4)
C5G 0.074(5) 0.074(5) 0.055(4) 0.005(4) 0.006(4) -0.016(4)
C6G 0.080(6) 0.076(5) 0.076(5) 0.012(4) 0.010(4) -0.022(4)
C7G 0.055(5) 0.059(5) 0.064(5) -0.007(4) -0.001(4) -0.016(4)
C8G 0.038(4) 0.056(4) 0.058(4) -0.009(3) 0.002(3) -0.010(3)
C9G 0.047(4) 0.058(4) 0.061(4) -0.009(4) 0.006(4) 0.000(4)
C10G 0.054(5) 0.060(4) 0.057(4) -0.015(4) 0.002(4) -0.009(4)
C11G 0.088(8) 0.102(8) 0.073(7) -0.023(6) -0.009(6) -0.015(7)
C12G 0.055(7) 0.106(8) 0.102(8) -0.010(7) -0.010(6) -0.003(6)
C13G 0.118(10) 0.083(8) 0.118(9) 0.009(7) -0.011(8) 0.002(7)
C14G 0.057(6) 0.066(6) 0.081(7) -0.010(5) 0.002(5) 0.005(5)
C15G 0.091(8) 0.087(8) 0.098(8) 0.026(7) -0.012(7) -0.002(6)
C16G 0.043(4) 0.055(4) 0.049(4) -0.004(3) 0.005(3) -0.006(3)
C17G 0.051(4) 0.052(4) 0.053(4) -0.001(3) 0.009(4) -0.008(3)
C18G 0.072(5) 0.056(4) 0.067(5) 0.001(4) 0.000(4) -0.013(4)
C19G 0.089(6) 0.071(5) 0.075(5) -0.011(4) 0.010(5) -0.008(5)
C20G 0.149(11) 0.109(9) 0.105(9) -0.006(7) -0.026(8) -0.062(8)
C21G 0.051(4) 0.052(4) 0.055(4) 0.011(3) 0.002(4) -0.005(4)
C22G 0.111(9) 0.089(8) 0.071(7) -0.009(6) 0.015(7) -0.016(7)
C23G 0.210(15) 0.206(15) 0.212(15) 0.034(6) 0.013(6) -0.001(6)
C24G 0.099(7) 0.102(7) 0.104(7) 0.024(5) 0.003(5) -0.007(5)
C25G 0.105(7) 0.089(6) 0.098(6) 0.003(5) 0.019(5) -0.012(5)
C26G 0.212(15) 0.211(15) 0.216(15) 0.037(6) 0.006(6) 0.002(6)
C27G 0.142(9) 0.140(9) 0.138(9) 0.021(6) 0.008(6) -0.003(6)
C28G 0.165(14) 0.163(13) 0.162(13) 0.021(10) 0.005(10) 0.010(10)
O1 0.104(7) 0.098(6) 0.084(5) 0.044(5) -0.022(5) -0.005(5)
O2 0.060(5) 0.137(7) 0.077(5) -0.004(5) 0.014(4) -0.022(5)
O3 0.063(4) 0.074(4) 0.074(4) 0.006(3) -0.006(3) -0.019(3)
O4 0.068(5) 0.049(4) 0.074(4) 0.004(3) -0.028(4) -0.004(3)
O5 0.055(4) 0.081(4) 0.055(3) 0.004(3) -0.011(3) -0.024(3)
O6 0.063(5) 0.109(6) 0.084(5) 0.004(5) 0.008(4) -0.035(5)
O7 0.093(6) 0.094(6) 0.069(5) 0.018(4) 0.007(4) -0.027(5)
O8 0.079(4) 0.080(4) 0.056(3) 0.009(3) -0.003(3) -0.019(4)
O1A 0.114(7) 0.104(6) 0.102(6) 0.052(6) -0.018(6) -0.013(6)
O2A 0.092(7) 0.158(9) 0.094(6) -0.003(6) 0.021(5) -0.048(6)
O3A 0.066(4) 0.083(4) 0.087(4) -0.002(4) -0.005(4) -0.024(4)
O4A 0.082(5) 0.049(4) 0.078(5) -0.005(3) -0.029(4) -0.001(4)
O5A 0.064(4) 0.087(4) 0.058(3) 0.010(3) -0.010(3) -0.021(3)
O6A 0.065(5) 0.108(6) 0.088(5) 0.008(5) 0.003(4) -0.026(5)
O7A 0.096(6) 0.098(6) 0.065(4) 0.024(4) 0.005(4) -0.037(5)
O8A 0.081(5) 0.093(4) 0.062(4) 0.017(3) -0.007(3) -0.024(4)
O1B 0.104(7) 0.088(6) 0.095(6) 0.043(5) 0.027(5) 0.015(5)
O2B 0.073(6) 0.129(7) 0.087(6) -0.007(5) -0.024(5) 0.018(5)
O3B 0.061(4) 0.072(4) 0.073(4) -0.001(3) 0.005(3) 0.013(3)
O4B 0.072(5) 0.042(3) 0.075(4) -0.003(3) 0.025(4) -0.006(3)
O5B 0.063(4) 0.076(4) 0.051(3) 0.003(3) 0.007(3) 0.005(3)
O6B 0.068(6) 0.128(7) 0.096(6) 0.012(5) 0.002(5) 0.032(5)
O7B 0.095(6) 0.089(5) 0.063(4) 0.012(4) 0.002(4) 0.028(5)
O8B 0.077(4) 0.089(4) 0.056(4) 0.009(3) 0.013(3) 0.027(4)
O1C 0.079(6) 0.115(7) 0.092(6) 0.029(5) 0.036(5) -0.002(5)
O2C 0.126(8) 0.091(6) 0.084(6) -0.027(5) 0.001(5) 0.028(6)
O3C 0.080(4) 0.070(4) 0.087(4) 0.005(4) 0.003(4) 0.015(4)
O4C 0.050(4) 0.079(5) 0.077(5) 0.024(4) 0.000(4) -0.006(4)
O5C 0.068(4) 0.068(4) 0.048(3) 0.001(3) 0.007(3) 0.001(3)
O6C 0.136(8) 0.063(5) 0.100(6) 0.009(5) -0.002(6) 0.018(5)
O7C 0.091(6) 0.087(5) 0.071(5) 0.000(4) 0.008(4) 0.027(5)
O8C 0.086(4) 0.080(4) 0.058(4) 0.009(3) 0.017(3) 0.022(4)
O1D 0.097(6) 0.102(6) 0.080(5) 0.046(5) 0.020(5) -0.003(5)
O2D 0.063(5) 0.105(6) 0.081(5) -0.006(5) -0.018(4) 0.012(4)
O3D 0.054(4) 0.064(4) 0.077(4) 0.001(3) 0.008(3) 0.012(3)
O4D 0.070(5) 0.045(4) 0.072(4) -0.001(3) 0.023(4) -0.009(3)
O5D 0.057(4) 0.093(4) 0.051(3) 0.003(3) 0.003(3) 0.022(3)
O6D 0.054(5) 0.093(6) 0.084(5) 0.000(4) -0.012(4) 0.025(4)
O7D 0.088(6) 0.085(5) 0.066(4) 0.013(4) -0.014(4) 0.020(5)
O8D 0.076(4) 0.091(4) 0.057(4) 0.007(3) 0.008(3) 0.021(4)
O1E 0.093(6) 0.112(6) 0.083(5) 0.026(5) 0.040(5) 0.005(5)
O2E 0.119(7) 0.071(5) 0.082(5) -0.015(4) -0.010(5) 0.015(5)
O3E 0.078(4) 0.059(4) 0.080(4) 0.007(3) -0.002(4) 0.012(3)
O4E 0.049(4) 0.081(5) 0.074(5) 0.020(4) 0.000(4) -0.008(4)
O5E 0.076(4) 0.061(4) 0.046(3) -0.007(3) 0.003(3) 0.009(3)
O6E 0.106(7) 0.064(5) 0.084(5) -0.002(4) -0.010(5) 0.027(4)
O7E 0.088(6) 0.084(5) 0.066(5) -0.013(4) 0.012(4) 0.021(5)
O8E 0.086(5) 0.079(4) 0.054(3) -0.002(3) 0.012(3) 0.025(4)
O1F 0.084(6) 0.099(6) 0.089(6) -0.015(5) 0.031(5) -0.010(5)
O2F 0.137(8) 0.074(5) 0.081(5) 0.017(4) 0.003(5) -0.029(5)
O3F 0.075(4) 0.049(3) 0.073(4) -0.010(3) 0.001(3) -0.021(3)
O4F 0.040(4) 0.071(4) 0.073(4) -0.022(4) -0.003(3) -0.002(3)
O5F 0.081(4) 0.054(3) 0.052(3) -0.010(3) 0.006(3) -0.022(3)
O6F 0.112(7) 0.061(5) 0.098(6) 0.006(4) 0.007(5) -0.033(5)
O7F 0.079(5) 0.094(6) 0.077(5) 0.012(4) 0.008(4) -0.029(5)
O8F 0.081(4) 0.074(4) 0.067(4) -0.011(3) 0.008(3) -0.023(4)
O1G 0.105(7) 0.126(8) 0.111(7) -0.015(6) 0.049(6) -0.011(6)
O2G 0.159(9) 0.097(6) 0.104(7) 0.039(6) -0.009(6) -0.047(6)
O3G 0.077(4) 0.059(4) 0.091(4) -0.004(3) -0.009(4) -0.028(3)
O4G 0.049(4) 0.076(5) 0.080(5) -0.031(4) -0.006(4) 0.004(3)
O5G 0.079(4) 0.066(4) 0.055(3) -0.013(3) 0.017(3) -0.016(3)
O6G 0.106(7) 0.062(5) 0.104(6) -0.003(4) 0.001(5) -0.038(5)
O7G 0.079(5) 0.095(6) 0.073(5) 0.002(4) 0.015(4) -0.033(5)
O8G 0.080(4) 0.074(4) 0.062(4) -0.010(3) 0.014(3) -0.020(3)
C26F 0.173(12) 0.175(11) 0.169(12) 0.032(6) 0.009(6) 0.001(6)
C28F 0.185(15) 0.184(15) 0.175(15) 0.013(11) 0.002(11) 0.001(11)
C27F 0.15(3) 0.27(5) 0.33(6) 0.03(4) 0.04(3) 0.01(3)

loop_
_atom_type_symbol
_atom_type_description
_atom_type_scat_dispersion_real
_atom_type_scat_dispersion_imag
_atom_type_scat_source
C C 0.0181 0.0091 'International Tables Vol C Tables 4.2.6.8 and 6.1.1.4'
H H 0.0000 0.0000 'International Tables Vol C Tables 4.2.6.8 and 6.1.1.4'
O O 0.0492 0.0322 'International Tables Vol C Tables 4.2.6.8 and 6.1.1.4'

loop_
_geom_angle_atom_site_label_1
_geom_angle_atom_site_label_2
_geom_angle_atom_site_label_3
_geom_angle
C15 C1 C2 114.4(10)
C15 C1 C5 115.0(10)
C2 C1 C5 105.6(8)
C15 C1 H1 107.1
C2 C1 H1 107.1
C5 C1 H1 107.1
C16 C2 C1 112.6(7)
C16 C2 C3 113.2(9)
C1 C2 C3 105.2(7)
C16 C2 H2 108.6
C1 C2 H2 108.6
C3 C2 H2 108.6
C4 C3 C14 111.4(9)
C4 C3 C8 107.5(8)
C14 C3 C8 113.3(9)
C4 C3 C2 101.2(8)
C14 C3 C2 114.8(8)
C8 C3 C2 107.7(8)
O1 C4 C3 129.3(13)
O1 C4 C5 126.1(12)
C3 C4 C5 104.6(9)
C6 C5 C4 105.9(10)
C6 C5 C1 111.2(10)
C4 C5 C1 101.6(8)
C6 C5 H5 112.5
C4 C5 H5 112.5
C1 C5 H5 112.5
O2 C6 C7 122.0(11)
O2 C6 C5 122.1(11)
C7 C6 C5 115.8(10)
C8 C7 O3 121.1(9)
C8 C7 C6 122.0(9)
O3 C7 C6 116.9(10)
C7 C8 C9 121.7(9)
C7 C8 C3 119.2(8)
C9 C8 C3 119.1(9)
C10 C9 C8 114.2(9)
C10 C9 C12 111.4(9)
C8 C9 C12 111.4(9)
C10 C9 H9 106.4
C8 C9 H9 106.4
C12 C9 H9 106.4
O4 C10 C11 109.0(10)
O4 C10 C9 107.1(7)
C11 C10 C9 115.0(11)
O4 C10 H10 108.5
C11 C10 H10 108.5
C9 C10 H10 108.5
C10 C11 H11A 109.5
C10 C11 H11B 109.5
H11A C11 H11B 109.5
C10 C11 H11C 109.5
H11A C11 H11C 109.5
H11B C11 H11C 109.5
C9 C12 H12A 109.4
C9 C12 H12B 109.5
H12A C12 H12B 109.5
C9 C12 H12C 109.5
H12A C12 H12C 109.5
H12B C12 H12C 109.5
O3 C13 H13A 109.5
O3 C13 H13B 109.5
H13A C13 H13B 109.5
O3 C13 H13C 109.5
H13A C13 H13C 109.5
H13B C13 H13C 109.5
C3 C14 H14A 109.5
C3 C14 H14B 109.5
H14A C14 H14B 109.5
C3 C14 H14C 109.5
H14A C14 H14C 109.5
H14B C14 H14C 109.5
C1 C15 H15A 109.5
C1 C15 H15B 109.5
H15A C15 H15B 109.5
C1 C15 H15C 109.5
H15A C15 H15C 109.5
H15B C15 H15C 109.5
C17 C16 O5 113.3(9)
C17 C16 C2 133.3(9)
O5 C16 C2 113.4(8)
C16 C17 C18 109.1(9)
C16 C17 C21 128.3(9)
C18 C17 C21 122.7(8)
O6 C18 C17 131.9(11)
O6 C18 C19 124.0(12)
C17 C18 C19 104.1(8)
C23 C19 O5 109(2)
C23 C19 C20 94(2)
O5 C19 C20 107.9(13)
C23 C19 C18 125(2)
O5 C19 C18 105.7(9)
C20 C19 C18 113.6(14)
C19 C20 H20A 109.5
C19 C20 H20B 109.4
H20A C20 H20B 109.5
C19 C20 H20C 109.5
H20A C20 H20C 109.5
H20B C20 H20C 109.5
O7 C21 O8 123.5(9)
O7 C21 C17 122.3(9)
O8 C21 C17 114.3(7)
O8 C22 H22A 109.5
O8 C22 H22B 109.5
H22A C22 H22B 109.5
O8 C22 H22C 109.4
H22A C22 H22C 109.5
H22B C22 H22C 109.5
C19 C23 C24 133(4)
C19 C23 H23 113.3
C24 C23 H23 113.4
C23 C24 C25 149(2)
C23 C24 H24 105.4
C25 C24 H24 105.2
C26 C25 C24 151(2)
C26 C25 H25 104.5
C24 C25 H25 104.5
C25 C26 C27 151(3)
C25 C26 H26 104.3
C27 C26 H26 104.3
C28 C27 C26 107(2)
C28 C27 H27A 110.4
C26 C27 H27A 110.3
C28 C27 H27B 110.2
C26 C27 H27B 110.3
H27A C27 H27B 108.5
C27 C28 H28A 109.5
C27 C28 H28B 109.5
H28A C28 H28B 109.5
C27 C28 H28C 109.4
H28A C28 H28C 109.5
H28B C28 H28C 109.5
C1A C15A H15D 109.5
C1A C15A H15E 109.5
H15D C15A H15E 109.5
C1A C15A H15F 109.5
H15D C15A H15F 109.5
H15E C15A H15F 109.5
C15A C1A C5A 115.7(11)
C15A C1A C2A 114.4(10)
C5A C1A C2A 105.1(9)
C15A C1A H1A 107.1
C5A C1A H1A 107.1
C2A C1A H1A 107.1
C16A C2A C1A 112.6(7)
C16A C2A C3A 112.2(8)
C1A C2A C3A 104.0(7)
C16A C2A H2A 109.3
C1A C2A H2A 109.3
C3A C2A H2A 109.3
C14A C3A C8A 113.5(9)
C14A C3A C4A 110.2(10)
C8A C3A C4A 107.9(8)
C14A C3A C2A 115.0(8)
C8A C3A C2A 107.5(8)
C4A C3A C2A 102.0(8)
O1A C4A C5A 127.6(13)
O1A C4A C3A 130.0(15)
C5A C4A C3A 102.4(10)
C6A C5A C4A 106.3(11)
C6A C5A C1A 111.2(12)
C4A C5A C1A 104.3(9)
C6A C5A H5A 111.6
C4A C5A H5A 111.6
C1A C5A H5A 111.6
O2A C6A C7A 122.6(12)
O2A C6A C5A 121.8(12)
C7A C6A C5A 115.6(10)
O3A C7A C8A 122.7(10)
O3A C7A C6A 116.8(10)
C8A C7A C6A 120.4(10)
C7A C8A C9A 120.7(10)
C7A C8A C3A 120.0(9)
C9A C8A C3A 119.2(10)
C8A C9A C10A 114.0(9)
C8A C9A C12A 110.5(10)
C10A C9A C12A 112.6(10)
C8A C9A H9A 106.4
C10A C9A H9A 106.4
C12A C9A H9A 106.4
O4A C10A C11A 110.3(10)
O4A C10A C9A 106.8(8)
C11A C10A C9A 112.4(12)
O4A C10A H10A 109.1
C11A C10A H10A 109.1
C9A C10A H10A 109.1
C10A C11A H11D 109.5
C10A C11A H11E 109.5
H11D C11A H11E 109.5
C10A C11A H11F 109.5
H11D C11A H11F 109.5
H11E C11A H11F 109.5
C9A C12A H12D 109.5
C9A C12A H12E 109.4
H12D C12A H12E 109.5
C9A C12A H12F 109.5
H12D C12A H12F 109.5
H12E C12A H12F 109.5
O3A C13A H13D 109.5
O3A C13A H13E 109.5
H13D C13A H13E 109.5
O3A C13A H13F 109.5
H13D C13A H13F 109.5
H13E C13A H13F 109.5
C3A C14A H14D 109.5
C3A C14A H14E 109.5
H14D C14A H14E 109.5
C3A C14A H14F 109.5
H14D C14A H14F 109.5
H14E C14A H14F 109.5
C17A C16A O5A 112.5(9)
C17A C16A C2A 133.0(8)
O5A C16A C2A 114.4(8)
C16A C17A C18A 108.8(8)
C16A C17A C21A 128.6(9)
C18A C17A C21A 122.6(8)
O6A C18A C17A 131.5(12)
O6A C18A C19A 123.4(12)
C17A C18A C19A 105.0(8)
C23A C19A O5A 113.7(17)
C23A C19A C18A 128.3(19)
O5A C19A C18A 104.2(10)
C23A C19A C20A 92.5(18)
O5A C19A C20A 104.5(13)
C18A C19A C20A 111.0(14)
C19A C20A H20D 109.5
C19A C20A H20E 109.5
H20D C20A H20E 109.5
C19A C20A H20F 109.5
H20D C20A H20F 109.5
H20E C20A H20F 109.5
O7A C21A O8A 123.1(10)
O7A C21A C17A 123.9(9)
O8A C21A C17A 113.1(7)
O8A C22A H22D 109.5
O8A C22A H22E 109.5
H22D C22A H22E 109.5
O8A C22A H22F 109.4
H22D C22A H22F 109.5
H22E C22A H22F 109.5
C24A C23A C19A 128(3)
C24A C23A H23A 116.0
C19A C23A H23A 115.9
C23A C24A C25A 144(2)
C23A C24A H24A 108.1
C25A C24A H24A 107.9
C26A C25A C24A 154(2)
C26A C25A H25A 103.2
C24A C25A H25A 103.3
C25A C26A C27A 144(3)
C25A C26A H26A 108.0
C27A C26A H26A 108.0
C26A C27A C28A 99.5(19)
C26A C27A H27C 111.9
C28A C27A H27C 111.9
C26A C27A H27D 111.7
C28A C27A H27D 111.9
H27C C27A H27D 109.6
C27A C28A H28D 109.5
C27A C28A H28E 109.4
H28D C28A H28E 109.5
C27A C28A H28F 109.5
H28D C28A H28F 109.5
H28E C28A H28F 109.5
C5B C1B C2B 106.7(8)
C5B C1B C15B 112.3(10)
C2B C1B C15B 112.4(9)
C5B C1B H1B 108.4
C2B C1B H1B 108.4
C15B C1B H1B 108.4
C16B C2B C1B 109.7(7)
C16B C2B C3B 112.4(7)
C1B C2B C3B 105.3(8)
C16B C2B H2B 109.8
C1B C2B H2B 109.8
C3B C2B H2B 109.8
C8B C3B C14B 114.9(8)
C8B C3B C4B 106.9(9)
C14B C3B C4B 110.8(9)
C8B C3B C2B 107.7(7)
C14B C3B C2B 114.4(9)
C4B C3B C2B 100.9(7)
O1B C4B C5B 130.2(12)
O1B C4B C3B 125.8(12)
C5B C4B C3B 104.0(8)
C4B C5B C6B 104.3(10)
C4B C5B C1B 102.2(8)
C6B C5B C1B 113.2(10)
C4B C5B H5B 112.1
C6B C5B H5B 112.1
C1B C5B H5B 112.1
O2B C6B C7B 122.2(12)
O2B C6B C5B 122.3(11)
C7B C6B C5B 115.4(11)
O3B C7B C8B 119.6(10)
O3B C7B C6B 116.5(10)
C8B C7B C6B 123.8(11)
C7B C8B C9B 123.6(10)
C7B C8B C3B 117.8(9)
C9B C8B C3B 118.6(9)
C8B C9B C12B 112.4(10)
C8B C9B C10B 112.4(8)
C12B C9B C10B 110.9(9)
C8B C9B H9B 106.9
C12B C9B H9B 106.9
C10B C9B H9B 106.9
O4B C10B C11B 109.5(10)
O4B C10B C9B 106.9(7)
C11B C10B C9B 112.4(9)
O4B C10B H10B 109.3
C11B C10B H10B 109.3
C9B C10B H10B 109.3
C10B C11B H11G 109.5
C10B C11B H11H 109.5
H11G C11B H11H 109.5
C10B C11B H11I 109.5
H11G C11B H11I 109.5
H11H C11B H11I 109.5
C9B C12B H12G 109.5
C9B C12B H12H 109.5
H12G C12B H12H 109.5
C9B C12B H12I 109.5
H12G C12B H12I 109.5
H12H C12B H12I 109.5
O3B C13B H13G 109.5
O3B C13B H13H 109.5
H13G C13B H13H 109.5
O3B C13B H13I 109.4
H13G C13B H13I 109.5
H13H C13B H13I 109.5
C3B C14B H14G 109.5
C3B C14B H14H 109.5
H14G C14B H14H 109.5
C3B C14B H14I 109.5
H14G C14B H14I 109.5
H14H C14B H14I 109.5
C1B C15B H15G 109.4
C1B C15B H15H 109.5
H15G C15B H15H 109.5
C1B C15B H15I 109.5
H15G C15B H15I 109.5
H15H C15B H15I 109.5
O5B C16B C17B 112.9(8)
O5B C16B C2B 115.3(8)
C17B C16B C2B 131.8(8)
C16B C17B C21B 128.7(9)
C16B C17B C18B 106.4(9)
C21B C17B C18B 124.9(10)
O6B C18B C17B 128.7(12)
O6B C18B C19B 123.5(11)
C17B C18B C19B 107.8(10)
O5B C19B C18B 102.5(8)
O5B C19B C20B 105.8(11)
C18B C19B C20B 109.6(15)
O5B C19B C23B 97.4(13)
C18B C19B C23B 106.5(12)
C20B C19B C23B 130.9(14)
C19B C20B H20G 109.4
C19B C20B H20H 109.5
H20G C20B H20H 109.5
C19B C20B H20I 109.5
H20G C20B H20I 109.5
H20H C20B H20I 109.5
O7B C21B O8B 121.0(9)
O7B C21B C17B 123.7(10)
O8B C21B C17B 115.3(9)
O8B C22B H22G 109.5
O8B C22B H22H 109.5
H22G C22B H22H 109.5
O8B C22B H22I 109.4
H22G C22B H22I 109.5
H22H C22B H22I 109.5
C24B C23B C19B 121.1(18)
C24B C23B H23B 119.4
C19B C23B H23B 119.4
C23B C24B C25B 125(2)
C23B C24B H24B 117.7
C25B C24B H24B 117.8
C26B C25B C24B 125(2)
C26B C25B H25B 117.3
C24B C25B H25B 117.3
C25B C26B C27B 122(2)
C25B C26B H26B 119.0
C27B C26B H26B 118.9
C26B C27B C28B 130(2)
C26B C27B H27E 104.8
C28B C27B H27E 104.9
C26B C27B H27F 104.8
C28B C27B H27F 104.7
H27E C27B H27F 105.8
C27B C28B H28G 109.3
C27B C28B H28H 109.5
H28G C28B H28H 109.5
C27B C28B H28I 109.6
H28G C28B H28I 109.5
H28H C28B H28I 109.5
C15C C1C C2C 115.7(9)
C15C C1C C5C 113.7(10)
C2C C1C C5C 104.8(8)
C15C C1C H1C 107.4
C2C C1C H1C 107.4
C5C C1C H1C 107.5
C16C C2C C1C 110.4(8)
C16C C2C C3C 112.3(8)
C1C C2C C3C 106.4(7)
C16C C2C H2C 109.2
C1C C2C H2C 109.2
C3C C2C H2C 109.2
C14C C3C C4C 110.2(9)
C14C C3C C8C 114.2(8)
C4C C3C C8C 107.0(9)
C14C C3C C2C 116.4(9)
C4C C3C C2C 100.5(8)
C8C C3C C2C 107.3(8)
O1C C4C C3C 128.9(12)
O1C C4C C5C 127.4(12)
C3C C4C C5C 103.7(8)
C6C C5C C4C 106.6(10)
C6C C5C C1C 112.3(9)
C4C C5C C1C 102.8(8)
C6C C5C H5C 111.6
C4C C5C H5C 111.6
C1C C5C H5C 111.6
O2C C6C C7C 124.9(13)
O2C C6C C5C 122.1(12)
C7C C6C C5C 113.0(9)
C8C C7C O3C 120.1(10)
C8C C7C C6C 123.7(10)
O3C C7C C6C 116.1(9)
C7C C8C C9C 122.1(10)
C7C C8C C3C 119.5(9)
C9C C8C C3C 118.4(9)
C10C C9C C8C 114.0(9)
C10C C9C C12C 112.7(11)
C8C C9C C12C 109.9(10)
C10C C9C H9C 106.6
C8C C9C H9C 106.6
C12C C9C H9C 106.5
O4C C10C C11C 112.1(10)
O4C C10C C9C 106.9(9)
C11C C10C C9C 111.3(10)
O4C C10C H10C 108.8
C11C C10C H10C 108.8
C9C C10C H10C 108.8
C10C C11C H11J 109.5
C10C C11C H11K 109.5
H11J C11C H11K 109.5
C10C C11C H11L 109.5
H11J C11C H11L 109.5
H11K C11C H11L 109.5
C9C C12C H12J 109.5
C9C C12C H12K 109.5
H12J C12C H12K 109.5
C9C C12C H12L 109.5
H12J C12C H12L 109.5
H12K C12C H12L 109.5
O3C C13C H13J 109.5
O3C C13C H13K 109.4
H13J C13C H13K 109.5
O3C C13C H13L 109.5
H13J C13C H13L 109.5
H13K C13C H13L 109.5
C3C C14C H14J 109.5
C3C C14C H14K 109.5
H14J C14C H14K 109.5
C3C C14C H14L 109.5
H14J C14C H14L 109.5
H14K C14C H14L 109.5
C1C C15C H15J 109.4
C1C C15C H15K 109.5
H15J C15C H15K 109.5
C1C C15C H15L 109.5
H15J C15C H15L 109.5
H15K C15C H15L 109.5
O5C C16C C17C 114.1(8)
O5C C16C C2C 114.5(8)
C17C C16C C2C 131.4(8)
C16C C17C C21C 129.9(9)
C16C C17C C18C 106.6(9)
C21C C17C C18C 123.5(9)
O6C C18C C17C 131.2(12)
O6C C18C C19C 122.6(11)
C17C C18C C19C 106.1(9)
O5C C19C C20C 106.5(11)
O5C C19C C18C 102.8(8)
C20C C19C C18C 111.5(15)
O5C C19C C23C 96.9(12)
C20C C19C C23C 125.6(14)
C18C C19C C23C 110.0(11)
C19C C20C H20J 109.4
C19C C20C H20K 109.5
H20J C20C H20K 109.5
C19C C20C H20L 109.5
H20J C20C H20L 109.5
H20K C20C H20L 109.5
O7C C21C O8C 122.6(10)
O7C C21C C17C 124.1(10)
O8C C21C C17C 113.4(8)
O8C C22C H22J 109.4
O8C C22C H22K 109.5
H22J C22C H22K 109.5
O8C C22C H22L 109.5
H22J C22C H22L 109.5
H22K C22C H22L 109.5
C24C C23C C19C 125.1(18)
C24C C23C H23C 117.4
C19C C23C H23C 117.4
C23C C24C C25C 130(2)
C23C C24C H24C 114.9
C25C C24C H24C 114.9
C26C C25C C24C 137(2)
C26C C25C H25C 111.5
C24C C25C H25C 111.5
C25C C26C C27C 120(3)
C25C C26C H26C 119.9
C27C C26C H26C 119.9
C28C C27C C26C 97(3)
C28C C27C H27G 112.5
C26C C27C H27G 112.4
C28C C27C H27H 112.4
C26C C27C H27H 112.4
H27G C27C H27H 110.0
C27C C28C H28J 109.5
C27C C28C H28K 109.4
H28J C28C H28K 109.5
C27C C28C H28L 109.5
H28J C28C H28L 109.5
H28K C28C H28L 109.5
C15D C1D C5D 114.3(9)
C15D C1D C2D 112.1(9)
C5D C1D C2D 106.0(8)
C15D C1D H1D 108.0
C5D C1D H1D 108.0
C2D C1D H1D 108.0
C16D C2D C1D 111.1(7)
C16D C2D C3D 110.4(8)
C1D C2D C3D 105.3(7)
C16D C2D H2D 110.0
C1D C2D H2D 110.0
C3D C2D H2D 110.0
C4D C3D C8D 107.2(8)
C4D C3D C14D 112.0(8)
C8D C3D C14D 113.8(8)
C4D C3D C2D 101.4(7)
C8D C3D C2D 105.9(7)
C14D C3D C2D 115.5(9)
O1D C4D C5D 128.1(11)
O1D C4D C3D 127.8(11)
C5D C4D C3D 104.1(8)
C4D C5D C6D 104.5(9)
C4D C5D C1D 103.2(8)
C6D C5D C1D 111.9(9)
C4D C5D H5D 112.2
C6D C5D H5D 112.2
C1D C5D H5D 112.2
O2D C6D C7D 122.5(11)
O2D C6D C5D 121.9(10)
C7D C6D C5D 115.5(10)
C8D C7D O3D 121.2(10)
C8D C7D C6D 122.6(10)
O3D C7D C6D 116.2(10)
C7D C8D C9D 122.9(9)
C7D C8D C3D 118.8(9)
C9D C8D C3D 118.3(9)
C8D C9D C10D 113.5(7)
C8D C9D C12D 111.6(10)
C10D C9D C12D 110.2(9)
C8D C9D H9D 107.0
C10D C9D H9D 107.1
C12D C9D H9D 107.1
O4D C10D C11D 111.4(11)
O4D C10D C9D 106.6(7)
C11D C10D C9D 111.5(9)
O4D C10D H10D 109.1
C11D C10D H10D 109.1
C9D C10D H10D 109.1
C10D C11D H11M 109.5
C10D C11D H11N 109.5
H11M C11D H11N 109.5
C10D C11D H11O 109.5
H11M C11D H11O 109.5
H11N C11D H11O 109.5
C9D C12D H12M 109.5
C9D C12D H12N 109.4
H12M C12D H12N 109.5
C9D C12D H12O 109.5
H12M C12D H12O 109.5
H12N C12D H12O 109.5
O3D C13D H13M 109.5
O3D C13D H13N 109.4
H13M C13D H13N 109.5
O3D C13D H13O 109.5
H13M C13D H13O 109.5
H13N C13D H13O 109.5
C3D C14D H14M 109.5
C3D C14D H14N 109.5
H14M C14D H14N 109.5
C3D C14D H14O 109.5
H14M C14D H14O 109.5
H14N C14D H14O 109.5
C1D C15D H15M 109.5
C1D C15D H15N 109.5
H15M C15D H15N 109.5
C1D C15D H15O 109.4
H15M C15D H15O 109.5
H15N C15D H15O 109.5
O5D C16D C17D 113.6(8)
O5D C16D C2D 115.4(8)
C17D C16D C2D 131.0(8)
C16D C17D C18D 107.4(9)
C16D C17D C21D 129.8(9)
C18D C17D C21D 122.8(10)
O6D C18D C17D 130.8(11)
O6D C18D C19D 123.7(11)
C17D C18D C19D 105.5(9)
O5D C19D C20D 105.8(13)
O5D C19D C18D 102.1(8)
C20D C19D C18D 109.0(16)
O5D C19D C23D 107.4(13)
C20D C19D C23D 123.9(16)
C18D C19D C23D 106.5(11)
C19D C20D H20M 109.5
C19D C20D H20N 109.5
H20M C20D H20N 109.5
C19D C20D H20O 109.4
H20M C20D H20O 109.5
H20N C20D H20O 109.5
O7D C21D O8D 123.2(10)
O7D C21D C17D 123.5(11)
O8D C21D C17D 113.3(10)
O8D C22D H22M 109.5
O8D C22D H22N 109.5
H22M C22D H22N 109.5
O8D C22D H22O 109.5
H22M C22D H22O 109.5
H22N C22D H22O 109.5
C24D C23D C19D 124.7(17)
C24D C23D H23D 117.7
C19D C23D H23D 117.7
C23D C24D C25D 125.2(17)
C23D C24D H24D 117.4
C25D C24D H24D 117.4
C26D C25D C24D 130(2)
C26D C25D H25D 114.9
C24D C25D H25D 114.9
C25D C26D C27D 135(2)
C25D C26D H26D 112.8
C27D C26D H26D 112.7
C26D C27D C28D 121(2)
C26D C27D H27I 107.2
C28D C27D H27I 107.3
C26D C27D H27J 107.2
C28D C27D H27J 106.9
H27I C27D H27J 106.8
C27D C28D H28M 109.3
C27D C28D H28N 109.5
H28M C28D H28N 109.5
C27D C28D H28O 109.6
H28M C28D H28O 109.5
H28N C28D H28O 109.5
C15E C1E C2E 114.3(10)
C15E C1E C5E 113.7(10)
C2E C1E C5E 105.8(8)
C15E C1E H1E 107.6
C2E C1E H1E 107.6
C5E C1E H1E 107.6
C16E C2E C3E 111.1(8)
C16E C2E C1E 111.0(8)
C3E C2E C1E 105.6(7)
C16E C2E H2E 109.7
C3E C2E H2E 109.7
C1E C2E H2E 109.7
C4E C3E C8E 106.4(8)
C4E C3E C14E 111.7(9)
C8E C3E C14E 112.8(8)
C4E C3E C2E 101.7(8)
C8E C3E C2E 107.0(7)
C14E C3E C2E 116.3(8)
O1E C4E C3E 129.3(12)
O1E C4E C5E 125.9(11)
C3E C4E C5E 104.8(8)
C6E C5E C4E 107.4(10)
C6E C5E C1E 111.4(9)
C4E C5E C1E 100.7(8)
C6E C5E H5E 112.2
C4E C5E H5E 112.2
C1E C5E H5E 112.2
O2E C6E C5E 122.7(11)
O2E C6E C7E 123.7(11)
C5E C6E C7E 113.6(8)
C8E C7E O3E 121.8(9)
C8E C7E C6E 123.2(9)
O3E C7E C6E 114.8(8)
C7E C8E C9E 122.2(9)
C7E C8E C3E 119.7(9)
C9E C8E C3E 118.1(8)
C8E C9E C12E 111.6(9)
C8E C9E C10E 113.7(8)
C12E C9E C10E 110.8(9)
C8E C9E H9E 106.8
C12E C9E H9E 106.7
C10E C9E H9E 106.8
O4E C10E C11E 110.5(10)
O4E C10E C9E 106.0(8)
C11E C10E C9E 111.7(9)
O4E C10E H10E 109.5
C11E C10E H10E 109.5
C9E C10E H10E 109.5
C10E C11E H11P 109.5
C10E C11E H11Q 109.5
H11P C11E H11Q 109.5
C10E C11E H11R 109.5
H11P C11E H11R 109.5
H11Q C11E H11R 109.5
C9E C12E H12P 109.4
C9E C12E H12Q 109.5
H12P C12E H12Q 109.5
C9E C12E H12R 109.5
H12P C12E H12R 109.5
H12Q C12E H12R 109.5
O3E C13E H13P 109.5
O3E C13E H13Q 109.4
H13P C13E H13Q 109.5
O3E C13E H13R 109.5
H13P C13E H13R 109.5
H13Q C13E H13R 109.5
C3E C14E H14P 109.5
C3E C14E H14Q 109.5
H14P C14E H14Q 109.5
C3E C14E H14R 109.5
H14P C14E H14R 109.5
H14Q C14E H14R 109.5
C1E C15E H15P 109.5
C1E C15E H15Q 109.5
H15P C15E H15Q 109.5
C1E C15E H15R 109.5
H15P C15E H15R 109.5
H15Q C15E H15R 109.5
O5E C16E C17E 113.5(9)
O5E C16E C2E 114.6(8)
C17E C16E C2E 131.8(9)
C16E C17E C18E 107.6(9)
C16E C17E C21E 128.3(9)
C18E C17E C21E 124.0(9)
O6E C18E C17E 130.5(11)
O6E C18E C19E 124.1(10)
C17E C18E C19E 105.4(9)
O5E C19E C20E 106.6(12)
O5E C19E C18E 103.6(9)
C20E C19E C18E 108.7(14)
O5E C19E C23E 105.4(11)
C20E C19E C23E 121.6(14)
C18E C19E C23E 109.4(10)
C19E C20E H20P 109.4
C19E C20E H20Q 109.5
H20P C20E H20Q 109.5
C19E C20E H20R 109.5
H20P C20E H20R 109.5
H20Q C20E H20R 109.5
O7E C21E O8E 123.0(10)
O7E C21E C17E 122.7(11)
O8E C21E C17E 114.2(9)
O8E C22E H22P 109.4
O8E C22E H22Q 109.5
H22P C22E H22Q 109.5
O8E C22E H22R 109.5
H22P C22E H22R 109.5
H22Q C22E H22R 109.5
C24E C23E C19E 129.5(15)
C24E C23E H23E 115.2
C19E C23E H23E 115.2
C23E C24E C25E 127.3(18)
C23E C24E H24E 116.3
C25E C24E H24E 116.3
C26E C25E C24E 132.9(19)
C26E C25E H25E 113.6
C24E C25E H25E 113.6
C25E C26E C27E 137(2)
C25E C26E H26E 111.6
C27E C26E H26E 111.6
C26E C27E C28E 119(2)
C26E C27E H27K 107.5
C28E C27E H27K 107.6
C26E C27E H27L 107.5
C28E C27E H27L 107.5
H27K C27E H27L 107.0
C27E C28E H28P 109.4
C27E C28E H28Q 109.5
H28P C28E H28Q 109.5
C27E C28E H28R 109.5
H28P C28E H28R 109.5
H28Q C28E H28R 109.5
C15F C1F C5F 112.9(9)
C15F C1F C2F 114.7(10)
C5F C1F C2F 104.9(9)
C15F C1F H1F 108.0
C5F C1F H1F 108.0
C2F C1F H1F 108.0
C16F C2F C3F 111.7(8)
C16F C2F C1F 111.0(7)
C3F C2F C1F 105.3(7)
C16F C2F H2F 109.6
C3F C2F H2F 109.6
C1F C2F H2F 109.6
C4F C3F C14F 111.9(9)
C4F C3F C8F 106.2(8)
C14F C3F C8F 114.1(9)
C4F C3F C2F 102.2(8)
C14F C3F C2F 114.8(8)
C8F C3F C2F 106.7(7)
O1F C4F C3F 128.2(13)
O1F C4F C5F 127.5(11)
C3F C4F C5F 104.2(8)
C6F C5F C4F 105.6(10)
C6F C5F C1F 113.0(9)
C4F C5F C1F 102.7(8)
C6F C5F H5F 111.7
C4F C5F H5F 111.7
C1F C5F H5F 111.7
O2F C6F C5F 123.5(11)
O2F C6F C7F 119.8(9)
C5F C6F C7F 116.7(9)
O3F C7F C8F 121.2(9)
O3F C7F C6F 119.5(9)
C8F C7F C6F 119.3(8)
C7F C8F C9F 121.0(8)
C7F C8F C3F 120.6(8)
C9F C8F C3F 118.4(9)
C8F C9F C10F 113.2(9)
C8F C9F C12F 112.7(10)
C10F C9F C12F 110.0(9)
C8F C9F H9F 106.9
C10F C9F H9F 106.9
C12F C9F H9F 106.9
O4F C10F C9F 107.2(7)
O4F C10F C11F 109.2(9)
C9F C10F C11F 114.3(11)
O4F C10F H10F 108.7
C9F C10F H10F 108.7
C11F C10F H10F 108.7
C10F C11F H11S 109.4
C10F C11F H11T 109.5
H11S C11F H11T 109.5
C10F C11F H11U 109.5
H11S C11F H11U 109.5
H11T C11F H11U 109.5
C9F C12F H12S 109.5
C9F C12F H12T 109.5
H12S C12F H12T 109.5
C9F C12F H12U 109.4
H12S C12F H12U 109.5
H12T C12F H12U 109.5
O3F C13F H13S 109.4
O3F C13F H13T 109.5
H13S C13F H13T 109.5
O3F C13F H13U 109.5
H13S C13F H13U 109.5
H13T C13F H13U 109.5
C3F C14F H14S 109.5
C3F C14F H14T 109.5
H14S C14F H14T 109.5
C3F C14F H14U 109.5
H14S C14F H14U 109.5
H14T C14F H14U 109.5
C1F C15F H15S 109.4
C1F C15F H15T 109.5
H15S C15F H15T 109.5
C1F C15F H15U 109.5
H15S C15F H15U 109.5
H15T C15F H15U 109.5
O5F C16F C17F 115.5(8)
O5F C16F C2F 114.2(8)
C17F C16F C2F 130.2(9)
C16F C17F C21F 130.6(9)
C16F C17F C18F 105.7(8)
C21F C17F C18F 123.7(8)
O6F C18F C17F 128.0(11)
O6F C18F C19F 126.1(11)
C17F C18F C19F 106.0(8)
C23F C19F O5F 106.0(14)
C23F C19F C18F 115.2(17)
O5F C19F C18F 104.7(8)
C23F C19F C20F 111.6(18)
O5F C19F C20F 107.7(13)
C18F C19F C20F 111.1(15)
C19F C20F H20S 109.5
C19F C20F H20T 109.5
H20S C20F H20T 109.5
C19F C20F H20U 109.5
H20S C20F H20U 109.5
H20T C20F H20U 109.5
O7F C21F O8F 121.1(10)
O7F C21F C17F 125.5(10)
O8F C21F C17F 113.2(8)
O8F C22F H22S 109.5
O8F C22F H22T 109.5
H22S C22F H22T 109.5
O8F C22F H22U 109.5
H22S C22F H22U 109.5
H22T C22F H22U 109.5
C24F C23F C19F 143.3(18)
C24F C23F H23F 108.3
C19F C23F H23F 108.3
C23F C24F C25F 141.7(18)
C23F C24F H24F 109.2
C25F C24F H24F 109.2
C26F C25F C24F 139(2)
C26F C25F H25F 110.6
C24F C25F H25F 110.6
C15G C1G C5G 112.2(10)
C15G C1G C2G 113.3(10)
C5G C1G C2G 105.2(9)
C15G C1G H1G 108.7
C5G C1G H1G 108.7
C2G C1G H1G 108.7
C16G C2G C1G 111.5(8)
C16G C2G C3G 110.6(8)
C1G C2G C3G 104.9(8)
C16G C2G H2G 109.9
C1G C2G H2G 109.9
C3G C2G H2G 109.9
C4G C3G C14G 111.3(10)
C4G C3G C8G 107.0(8)
C14G C3G C8G 114.5(9)
C4G C3G C2G 101.7(9)
C14G C3G C2G 114.9(8)
C8G C3G C2G 106.4(8)
O1G C4G C3G 128.0(14)
O1G C4G C5G 127.9(13)
C3G C4G C5G 104.0(9)
C6G C5G C4G 105.9(11)
C6G C5G C1G 114.9(11)
C4G C5G C1G 102.2(9)
C6G C5G H5G 111.1
C4G C5G H5G 111.1
C1G C5G H5G 111.1
O2G C6G C5G 123.1(13)
O2G C6G C7G 123.1(12)
C5G C6G C7G 113.8(10)
C8G C7G O3G 121.2(10)
C8G C7G C6G 122.7(10)
O3G C7G C6G 115.9(10)
C7G C8G C9G 121.2(9)
C7G C8G C3G 119.3(9)
C9G C8G C3G 119.5(9)
C10G C9G C8G 116.0(10)
C10G C9G C12G 111.9(10)
C8G C9G C12G 111.6(10)
C10G C9G H9G 105.5
C8G C9G H9G 105.5
C12G C9G H9G 105.4
O4G C10G C9G 106.9(8)
O4G C10G C11G 110.0(10)
C9G C10G C11G 114.8(11)
O4G C10G H10G 108.3
C9G C10G H10G 108.3
C11G C10G H10G 108.3
C10G C11G H11V 109.5
C10G C11G H11W 109.5
H11V C11G H11W 109.5
C10G C11G H11$ 109.5
H11V C11G H11$ 109.5
H11W C11G H11$ 109.5
C9G C12G H12V 109.5
C9G C12G H12W 109.5
H12V C12G H12W 109.5
C9G C12G H12$ 109.5
H12V C12G H12$ 109.5
H12W C12G H12$ 109.5
O3G C13G H13V 109.4
O3G C13G H13W 109.5
H13V C13G H13W 109.5
O3G C13G H13$ 109.6
H13V C13G H13$ 109.5
H13W C13G H13$ 109.5
C3G C14G H14V 109.5
C3G C14G H14W 109.4
H14V C14G H14W 109.5
C3G C14G H14$ 109.5
H14V C14G H14$ 109.5
H14W C14G H14$ 109.5
C1G C15G H15V 109.4
C1G C15G H15W 109.5
H15V C15G H15W 109.5
C1G C15G H15$ 109.5
H15V C15G H15$ 109.5
H15W C15G H15$ 109.5
O5G C16G C17G 115.1(9)
O5G C16G C2G 114.2(8)
C17G C16G C2G 130.7(9)
C16G C17G C21G 130.3(9)
C16G C17G C18G 105.7(9)
C21G C17G C18G 124.0(8)
O6G C18G C17G 130.0(11)
O6G C18G C19G 123.1(11)
C17G C18G C19G 106.9(9)
C23G C19G O5G 107.9(19)
C23G C19G C18G 116(2)
O5G C19G C18G 103.7(10)
C23G C19G C20G 109(2)
O5G C19G C20G 107.5(12)
C18G C19G C20G 111.5(13)
C19G C20G H20V 109.5
C19G C20G H20W 109.5
H20V C20G H20W 109.5
C19G C20G H20$ 109.5
H20V C20G H20$ 109.5
H20W C20G H20$ 109.5
O7G C21G O8G 119.7(10)
O7G C21G C17G 125.5(10)
O8G C21G C17G 114.8(8)
O8G C22G H22V 109.5
O8G C22G H22W 109.5
H22V C22G H22W 109.5
O8G C22G H22$ 109.5
H22V C22G H22$ 109.5
H22W C22G H22$ 109.5
C24G C23G C19G 154(4)
C24G C23G H23G 102.9
C19G C23G H23G 102.9
C23G C24G C25G 152(2)
C23G C24G H24G 103.7
C25G C24G H24G 103.8
C26G C25G C24G 141(2)
C26G C25G H25G 109.3
C24G C25G H25G 109.3
C25G C26G C27G 134(3)
C25G C26G H26G 113.0
C27G C26G H26G 113.0
C26G C27G C28G 104(2)
C26G C27G H27W 111.0
C28G C27G H27W 110.9
C26G C27G H27M 111.1
C28G C27G H27M 111.1
H27W C27G H27M 108.9
C27G C28G H28S 109.6
C27G C28G H28T 109.3
H28S C28G H28T 109.5
C27G C28G H28U 109.5
H28S C28G H28U 109.5
H28T C28G H28U 109.5
C7 O3 C13 115.7(9)
C10 O4 H4 109.5
C16 O5 C19 107.8(8)
C21 O8 C22 116.8(9)
C7A O3A C13A 114.5(10)
C10A O4A H4A 109.5
C16A O5A C19A 109.3(8)
C21A O8A C22A 116.3(9)
C7B O3B C13B 115.8(11)
C10B O4B H4B 109.5
C16B O5B C19B 110.4(8)
C21B O8B C22B 117.6(10)
C7C O3C C13C 114.1(11)
C10C O4C H4C 109.5
C16C O5C C19C 110.4(8)
C21C O8C C22C 117.4(10)
C7D O3D C13D 116.7(9)
C10D O4D H4D 109.5
C16D O5D C19D 111.2(8)
C21D O8D C22D 116.3(10)
C7E O3E C13E 115.7(11)
C10E O4E H4E 109.5
C16E O5E C19E 109.8(8)
C21E O8E C22E 117.1(10)
C7F O3F C13F 117.0(10)
C10F O4F H4F 109.5
C16F O5F C19F 108.1(8)
C21F O8F C22F 115.5(9)
C7G O3G C13G 116.3(11)
C10G O4G H4G 109.5
C16G O5G C19G 108.5(8)
C21G O8G C22G 116.8(9)
C25F C26F C27F 144(3)
C25F C26F H26F 108.3
C27F C26F H26F 108.2
C27F C28F H28V 109.4
C27F C28F H28W 109.5
H28V C28F H28W 109.5
C27F C28F H28$ 109.5
H28V C28F H28$ 109.5
H28W C28F H28$ 109.5
C28F C27F C26F 106(3)
C28F C27F H27N 110.5
C26F C27F H27N 110.4
C28F C27F H27O 110.5
C26F C27F H27O 110.5
H27N C27F H27O 108.7

loop_
_geom_bond_atom_site_label_1
_geom_bond_atom_site_label_2
_geom_bond_distance
C1 C15 1.522(19)
C1 C2 1.570(14)
C1 C5 1.569(15)
C1 H1 0.9800
C2 C16 1.466(13)
C2 C3 1.573(12)
C2 H2 0.9800
C3 C4 1.498(15)
C3 C14 1.520(16)
C3 C8 1.525(13)
C4 O1 1.195(14)
C4 C5 1.542(18)
C5 C6 1.487(16)
C5 H5 0.9800
C6 O2 1.218(15)
C6 C7 1.472(15)
C7 C8 1.363(14)
C7 O3 1.364(12)
C8 C9 1.511(12)
C9 C10 1.490(15)
C9 C12 1.536(13)
C9 H9 0.9800
C10 O4 1.432(12)
C10 C11 1.478(16)
C10 H10 0.9800
C11 H11A 0.9600
C11 H11B 0.9600
C11 H11C 0.9600
C12 H12A 0.9600
C12 H12B 0.9600
C12 H12C 0.9600
C13 O3 1.441(18)
C13 H13A 0.9600
C13 H13B 0.9600
C13 H13C 0.9600
C14 H14A 0.9600
C14 H14B 0.9600
C14 H14C 0.9600
C15 H15A 0.9600
C15 H15B 0.9600
C15 H15C 0.9600
C16 C17 1.336(12)
C16 O5 1.363(12)
C17 C18 1.442(15)
C17 C21 1.482(13)
C18 O6 1.217(13)
C18 C19 1.515(17)
C19 C23 1.25(3)
C19 O5 1.431(14)
C19 C20 1.48(2)
C20 H20A 0.9600
C20 H20B 0.9600
C20 H20C 0.9600
C21 O7 1.192(11)
C21 O8 1.302(12)
C22 O8 1.441(15)
C22 H22A 0.9600
C22 H22B 0.9600
C22 H22C 0.9600
C23 C24 1.33(2)
C23 H23 0.9300
C24 C25 1.495(19)
C24 H24 0.9300
C25 C26 1.294(19)
C25 H25 0.9300
C26 C27 1.50(2)
C26 H26 0.9300
C27 C28 1.46(2)
C27 H27A 0.9700
C27 H27B 0.9700
C28 H28A 0.9600
C28 H28B 0.9600
C28 H28C 0.9600
C15A C1A 1.51(2)
C15A H15D 0.9600
C15A H15E 0.9600
C15A H15F 0.9600
C1A C5A 1.566(16)
C1A C2A 1.576(13)
C1A H1A 0.9800
C2A C16A 1.460(13)
C2A C3A 1.589(12)
C2A H2A 0.9800
C3A C14A 1.509(16)
C3A C8A 1.516(14)
C3A C4A 1.526(15)
C4A O1A 1.165(16)
C4A C5A 1.52(2)
C5A C6A 1.482(18)
C5A H5A 0.9800
C6A O2A 1.241(16)
C6A C7A 1.483(15)
C7A O3A 1.356(14)
C7A C8A 1.358(15)
C8A C9A 1.510(13)
C9A C10A 1.515(16)
C9A C12A 1.567(14)
C9A H9A 0.9800
C10A O4A 1.413(12)
C10A C11A 1.478(17)
C10A H10A 0.9800
C11A H11D 0.9600
C11A H11E 0.9600
C11A H11F 0.9600
C12A H12D 0.9600
C12A H12E 0.9600
C12A H12F 0.9600
C13A O3A 1.45(2)
C13A H13D 0.9600
C13A H13E 0.9600
C13A H13F 0.9600
C14A H14D 0.9600
C14A H14E 0.9600
C14A H14F 0.9600
C16A C17A 1.356(13)
C16A O5A 1.359(11)
C17A C18A 1.445(15)
C17A C21A 1.483(13)
C18A O6A 1.206(13)
C18A C19A 1.528(17)
C19A C23A 1.32(3)
C19A O5A 1.442(14)
C19A C20A 1.53(2)
C20A H20D 0.9600
C20A H20E 0.9600
C20A H20F 0.9600
C21A O7A 1.184(11)
C21A O8A 1.314(12)
C22A O8A 1.444(15)
C22A H22D 0.9600
C22A H22E 0.9600
C22A H22F 0.9600
C23A C24A 1.28(2)
C23A H23A 0.9300
C24A C25A 1.47(2)
C24A H24A 0.9300
C25A C26A 1.236(19)
C25A H25A 0.9300
C26A C27A 1.50(2)
C26A H26A 0.9300
C27A C28A 1.535(18)
C27A H27C 0.9700
C27A H27D 0.9700
C28A H28D 0.9600
C28A H28E 0.9600
C28A H28F 0.9600
C1B C5B 1.541(15)
C1B C2B 1.560(12)
C1B C15B 1.584(16)
C1B H1B 0.9800
C2B C16B 1.484(13)
C2B C3B 1.577(12)
C2B H2B 0.9800
C3B C8B 1.531(14)
C3B C14B 1.546(13)
C3B C4B 1.551(14)
C4B O1B 1.194(13)
C4B C5B 1.517(18)
C5B C6B 1.526(17)
C5B H5B 0.9800
C6B O2B 1.217(16)
C6B C7B 1.462(16)
C7B O3B 1.360(13)
C7B C8B 1.363(15)
C8B C9B 1.481(14)
C9B C12B 1.521(14)
C9B C10B 1.547(13)
C9B H9B 0.9800
C10B O4B 1.429(12)
C10B C11B 1.512(15)
C10B H10B 0.9800
C11B H11G 0.9600
C11B H11H 0.9600
C11B H11I 0.9600
C12B H12G 0.9600
C12B H12H 0.9600
C12B H12I 0.9600
C13B O3B 1.441(16)
C13B H13G 0.9600
C13B H13H 0.9600
C13B H13I 0.9600
C14B H14G 0.9600
C14B H14H 0.9600
C14B H14I 0.9600
C15B H15G 0.9600
C15B H15H 0.9600
C15B H15I 0.9600
C16B O5B 1.331(11)
C16B C17B 1.382(14)
C17B C21B 1.435(13)
C17B C18B 1.447(14)
C18B O6B 1.217(15)
C18B C19B 1.501(18)
C19B O5B 1.467(15)
C19B C20B 1.55(3)
C19B C23B 1.70(3)
C20B H20G 0.9600
C20B H20H 0.9600
C20B H20I 0.9600
C21B O7B 1.203(13)
C21B O8B 1.323(12)
C22B O8B 1.428(13)
C22B H22G 0.9600
C22B H22H 0.9600
C22B H22I 0.9600
C23B C24B 1.210(18)
C23B H23B 0.9300
C24B C25B 1.481(18)
C24B H24B 0.9300
C25B C26B 1.283(19)
C25B H25B 0.9300
C26B C27B 1.48(2)
C26B H26B 0.9300
C27B C28B 1.480(19)
C27B H27E 0.9700
C27B H27F 0.9700
C28B H28G 0.9600
C28B H28H 0.9600
C28B H28I 0.9600
C1C C15C 1.526(16)
C1C C2C 1.547(12)
C1C C5C 1.554(14)
C1C H1C 0.9800
C2C C16C 1.488(13)
C2C C3C 1.568(13)
C2C H2C 0.9800
C3C C14C 1.499(14)
C3C C4C 1.508(14)
C3C C8C 1.533(14)
C4C O1C 1.203(14)
C4C C5C 1.531(17)
C5C C6C 1.515(18)
C5C H5C 0.9800
C6C O2C 1.193(14)
C6C C7C 1.474(15)
C7C C8C 1.341(13)
C7C O3C 1.391(14)
C8C C9C 1.526(14)
C9C C10C 1.513(14)
C9C C12C 1.527(18)
C9C H9C 0.9800
C10C O4C 1.405(14)
C10C C11C 1.513(16)
C10C H10C 0.9800
C11C H11J 0.9600
C11C H11K 0.9600
C11C H11L 0.9600
C12C H12J 0.9600
C12C H12K 0.9600
C12C H12L 0.9600
C13C O3C 1.458(17)
C13C H13J 0.9600
C13C H13K 0.9600
C13C H13L 0.9600
C14C H14J 0.9600
C14C H14K 0.9600
C14C H14L 0.9600
C15C H15J 0.9600
C15C H15K 0.9600
C15C H15L 0.9600
C16C O5C 1.322(11)
C16C C17C 1.375(12)
C17C C21C 1.459(13)
C17C C18C 1.460(14)
C18C O6C 1.194(15)
C18C C19C 1.534(18)
C19C O5C 1.458(15)
C19C C20C 1.53(2)
C19C C23C 1.63(3)
C20C H20J 0.9600
C20C H20K 0.9600
C20C H20L 0.9600
C21C O7C 1.179(12)
C21C O8C 1.305(13)
C22C O8C 1.431(14)
C22C H22J 0.9600
C22C H22K 0.9600
C22C H22L 0.9600
C23C C24C 1.227(18)
C23C H23C 0.9300
C24C C25C 1.471(18)
C24C H24C 0.9300
C25C C26C 1.28(2)
C25C H25C 0.9300
C26C C27C 1.59(2)
C26C H26C 0.9300
C27C C28C 1.46(2)
C27C H27G 0.9700
C27C H27H 0.9700
C28C H28J 0.9600
C28C H28K 0.9600
C28C H28L 0.9600
C1D C15D 1.532(15)
C1D C5D 1.540(14)
C1D C2D 1.546(12)
C1D H1D 0.9800
C2D C16D 1.506(13)
C2D C3D 1.570(12)
C2D H2D 0.9800
C3D C4D 1.526(14)
C3D C8D 1.531(13)
C3D C14D 1.535(13)
C4D O1D 1.189(13)
C4D C5D 1.502(16)
C5D C6D 1.516(16)
C5D H5D 0.9800
C6D O2D 1.238(14)
C6D C7D 1.459(15)
C7D C8D 1.347(14)
C7D O3D 1.377(12)
C8D C9D 1.495(13)
C9D C10D 1.547(13)
C9D C12D 1.555(13)
C9D H9D 0.9800
C10D O4D 1.404(12)
C10D C11D 1.509(15)
C10D H10D 0.9800
C11D H11M 0.9600
C11D H11N 0.9600
C11D H11O 0.9600
C12D H12M 0.9600
C12D H12N 0.9600
C12D H12O 0.9600
C13D O3D 1.412(15)
C13D H13M 0.9600
C13D H13N 0.9600
C13D H13O 0.9600
C14D H14M 0.9600
C14D H14N 0.9600
C14D H14O 0.9600
C15D H15M 0.9600
C15D H15N 0.9600
C15D H15O 0.9600
C16D O5D 1.318(11)
C16D C17D 1.378(14)
C17D C18D 1.446(14)
C17D C21D 1.461(14)
C18D O6D 1.196(13)
C18D C19D 1.563(16)
C19D O5D 1.450(14)
C19D C20D 1.55(2)
C19D C23D 1.63(2)
C20D H20M 0.9600
C20D H20N 0.9600
C20D H20O 0.9600
C21D O7D 1.189(13)
C21D O8D 1.332(13)
C22D O8D 1.421(14)
C22D H22M 0.9600
C22D H22N 0.9600
C22D H22O 0.9600
C23D C24D 1.23(2)
C23D H23D 0.9300
C24D C25D 1.42(3)
C24D H24D 0.9300
C25D C26D 1.27(3)
C25D H25D 0.9300
C26D C27D 1.484(19)
C26D H26D 0.9300
C27D C28D 1.49(2)
C27D H27I 0.9700
C27D H27J 0.9700
C28D H28M 0.9600
C28D H28N 0.9600
C28D H28O 0.9600
C1E C15E 1.511(18)
C1E C2E 1.562(12)
C1E C5E 1.599(14)
C1E H1E 0.9800
C2E C16E 1.491(13)
C2E C3E 1.558(13)
C2E H2E 0.9800
C3E C4E 1.523(14)
C3E C8E 1.528(13)
C3E C14E 1.543(13)
C4E O1E 1.186(13)
C4E C5E 1.531(17)
C5E C6E 1.471(16)
C5E H5E 0.9800
C6E O2E 1.196(13)
C6E C7E 1.502(14)
C7E C8E 1.339(13)
C7E O3E 1.378(13)
C8E C9E 1.518(12)
C9E C12E 1.522(15)
C9E C10E 1.539(13)
C9E H9E 0.9800
C10E O4E 1.415(13)
C10E C11E 1.512(15)
C10E H10E 0.9800
C11E H11P 0.9600
C11E H11Q 0.9600
C11E H11R 0.9600
C12E H12P 0.9600
C12E H12Q 0.9600
C12E H12R 0.9600
C13E O3E 1.434(17)
C13E H13P 0.9600
C13E H13Q 0.9600
C13E H13R 0.9600
C14E H14P 0.9600
C14E H14Q 0.9600
C14E H14R 0.9600
C15E H15P 0.9600
C15E H15Q 0.9600
C15E H15R 0.9600
C16E O5E 1.329(12)
C16E C17E 1.375(12)
C17E C18E 1.425(15)
C17E C21E 1.484(14)
C18E O6E 1.231(13)
C18E C19E 1.546(17)
C19E O5E 1.432(14)
C19E C20E 1.53(2)
C19E C23E 1.60(2)
C20E H20P 0.9600
C20E H20Q 0.9600
C20E H20R 0.9600
C21E O7E 1.181(13)
C21E O8E 1.314(14)
C22E O8E 1.430(15)
C22E H22P 0.9600
C22E H22Q 0.9600
C22E H22R 0.9600
C23E C24E 1.23(2)
C23E H23E 0.9300
C24E C25E 1.39(2)
C24E H24E 0.9300
C25E C26E 1.29(2)
C25E H25E 0.9300
C26E C27E 1.47(2)
C26E H26E 0.9300
C27E C28E 1.47(2)
C27E H27K 0.9700
C27E H27L 0.9700
C28E H28P 0.9600
C28E H28Q 0.9600
C28E H28R 0.9600
C1F C15F 1.483(18)
C1F C5F 1.564(15)
C1F C2F 1.576(13)
C1F H1F 0.9800
C2F C16F 1.492(12)
C2F C3F 1.572(13)
C2F H2F 0.9800
C3F C4F 1.501(13)
C3F C14F 1.521(14)
C3F C8F 1.541(12)
C4F O1F 1.208(13)
C4F C5F 1.532(19)
C5F C6F 1.472(14)
C5F H5F 0.9800
C6F O2F 1.213(14)
C6F C7F 1.491(15)
C7F O3F 1.337(11)
C7F C8F 1.374(15)
C8F C9F 1.512(14)
C9F C10F 1.515(13)
C9F C12F 1.526(15)
C9F H9F 0.9800
C10F O4F 1.439(13)
C10F C11F 1.536(16)
C10F H10F 0.9800
C11F H11S 0.9600
C11F H11T 0.9600
C11F H11U 0.9600
C12F H12S 0.9600
C12F H12T 0.9600
C12F H12U 0.9600
C13F O3F 1.406(18)
C13F H13S 0.9600
C13F H13T 0.9600
C13F H13U 0.9600
C14F H14S 0.9600
C14F H14T 0.9600
C14F H14U 0.9600
C15F H15S 0.9600
C15F H15T 0.9600
C15F H15U 0.9600
C16F O5F 1.320(11)
C16F C17F 1.360(13)
C17F C21F 1.444(14)
C17F C18F 1.471(14)
C18F O6F 1.208(12)
C18F C19F 1.493(16)
C19F C23F 1.39(3)
C19F O5F 1.462(13)
C19F C20F 1.50(3)
C20F H20S 0.9600
C20F H20T 0.9600
C20F H20U 0.9600
C21F O7F 1.174(12)
C21F O8F 1.331(13)
C22F O8F 1.439(14)
C22F H22S 0.9600
C22F H22T 0.9600
C22F H22U 0.9600
C23F C24F 1.31(2)
C23F H23F 0.9300
C24F C25F 1.32(3)
C24F H24F 0.9300
C25F C26F 1.32(2)
C25F H25F 0.9300
C1G C15G 1.511(19)
C1G C5G 1.566(16)
C1G C2G 1.578(14)
C1G H1G 0.9800
C2G C16G 1.490(13)
C2G C3G 1.594(13)
C2G H2G 0.9800
C3G C4G 1.496(15)
C3G C14G 1.524(16)
C3G C8G 1.535(13)
C4G O1G 1.194(16)
C4G C5G 1.547(19)
C5G C6G 1.469(17)
C5G H5G 0.9800
C6G O2G 1.198(15)
C6G C7G 1.485(17)
C7G C8G 1.350(16)
C7G O3G 1.368(13)
C8G C9G 1.499(15)
C9G C10G 1.487(14)
C9G C12G 1.541(17)
C9G H9G 0.9800
C10G O4G 1.433(13)
C10G C11G 1.529(17)
C10G H10G 0.9800
C11G H11V 0.9600
C11G H11W 0.9600
C11G H11$ 0.9600
C12G H12V 0.9600
C12G H12W 0.9600
C12G H12$ 0.9600
C13G O3G 1.424(19)
C13G H13V 0.9600
C13G H13W 0.9600
C13G H13$ 0.9600
C14G H14V 0.9600
C14G H14W 0.9600
C14G H14$ 0.9600
C15G H15V 0.9600
C15G H15W 0.9600
C15G H15$ 0.9600
C16G O5G 1.323(11)
C16G C17G 1.374(13)
C17G C21G 1.430(14)
C17G C18G 1.451(14)
C18G O6G 1.226(13)
C18G C19G 1.505(17)
C19G C23G 1.30(3)
C19G O5G 1.465(15)
C19G C20G 1.52(2)
C20G H20V 0.9600
C20G H20W 0.9600
C20G H20$ 0.9600
C21G O7G 1.201(12)
C21G O8G 1.335(12)
C22G O8G 1.431(15)
C22G H22V 0.9600
C22G H22W 0.9600
C22G H22$ 0.9600
C23G C24G 1.28(2)
C23G H23G 0.9300
C24G C25G 1.397(18)
C24G H24G 0.9300
C25G C26G 1.24(2)
C25G H25G 0.9300
C26G C27G 1.49(2)
C26G H26G 0.9300
C27G C28G 1.54(2)
C27G H27W 0.9700
C27G H27M 0.9700
C28G H28S 0.9600
C28G H28T 0.9600
C28G H28U 0.9600
O4 H4 0.8200
O4A H4A 0.8200
O4B H4B 0.8200
O4C H4C 0.8200
O4D H4D 0.8200
O4E H4E 0.8200
O4F H4F 0.8200
O4G H4G 0.8200
C26F C27F 1.52(2)
C26F H26F 0.9300
C28F C27F 1.46(2)
C28F H28V 0.9600
C28F H28W 0.9600
C28F H28$ 0.9600
C27F H27N 0.9700
C27F H27O 0.9700

loop_
_geom_hbond_atom_site_label_D
_geom_hbond_atom_site_label_H
_geom_hbond_atom_site_label_A
_geom_hbond_distance_DH
_geom_hbond_distance_HA
_geom_hbond_distance_DA
_geom_hbond_angle_DHA
_geom_hbond_site_symmetry_A
C2 H2 O4 0.98 2.64 3.472(12) 143.4 .
C2 H2 O8 0.98 2.48 3.060(11) 117.6 .
C10 H10 O3 0.98 2.36 2.953(14) 118.0 .
C13 H13C O2 0.96 2.44 2.972(19) 114.9 .
C2A H2A O4A 0.98 2.61 3.443(12) 142.9 .
C2A H2A O8A 0.98 2.44 3.015(11) 117.4 .
C10A H10A O3A 0.98 2.38 2.970(15) 117.9 .
C13A H13F O2A 0.96 2.49 3.00(2) 112.8 .
C2B H2B O4B 0.98 2.63 3.458(11) 142.8 .
C2B H2B O8B 0.98 2.48 3.047(12) 116.2 .
C5B H5B O2E 0.98 2.50 3.406(15) 153.8 1_565
C10B H10B O3B 0.98 2.39 2.953(14) 115.9 .
C2C H2C O4C 0.98 2.60 3.436(12) 142.7 .
C2C H2C O8C 0.98 2.46 3.048(12) 117.9 .
C10C H10C O3C 0.98 2.41 2.979(15) 116.3 .
C2D H2D O4D 0.98 2.60 3.437(11) 143.8 .
C2D H2D O8D 0.98 2.48 3.065(12) 117.7 .
C10D H10D O3D 0.98 2.41 2.975(15) 116.1 .
C2E H2E O4E 0.98 2.62 3.454(12) 143.0 .
C2E H2E O8E 0.98 2.48 3.063(11) 117.7 .
C10E H10E O3E 0.98 2.40 2.976(14) 116.8 .
C2F H2F O4F 0.98 2.64 3.468(11) 142.8 .
C2F H2F O8F 0.98 2.46 3.038(12) 117.6 .
C10F H10F O3F 0.98 2.37 2.946(13) 116.9 .
C2G H2G O4G 0.98 2.57 3.403(12) 143.4 .
C2G H2G O8G 0.98 2.48 3.056(12) 117.2 .
C10G H10G O3G 0.98 2.41 2.982(14) 117.0 .
C13G H13$ O2G 0.96 2.39 2.98(2) 118.7 .
O4 H4 O7B 0.82 2.06 2.855(12) 165.2 1_545
O4A H4A O7D 0.82 2.13 2.859(12) 148.7 .
O4B H4B O7 0.82 2.06 2.832(11) 157.8 1_665
O4C H4C O7F 0.82 2.30 2.821(11) 122.4 1_445
O4D H4D O7A 0.82 2.09 2.839(10) 152.5 1_655
O4F H4F O7C 0.82 2.23 2.856(12) 133.9 1_655
O4G H4G O7E 0.82 2.04 2.850(11) 169.0 .

loop_
_geom_torsion_atom_site_label_1
_geom_torsion_atom_site_label_2
_geom_torsion_atom_site_label_3
_geom_torsion_atom_site_label_4
_geom_torsion
C15 C1 C2 C16 -113.5(11)
C5 C1 C2 C16 118.9(9)
C15 C1 C2 C3 122.8(10)
C5 C1 C2 C3 -4.8(11)
C16 C2 C3 C4 -92.4(9)
C1 C2 C3 C4 30.9(10)
C16 C2 C3 C14 27.6(12)
C1 C2 C3 C14 151.0(9)
C16 C2 C3 C8 154.9(8)
C1 C2 C3 C8 -81.8(9)
C14 C3 C4 O1 12.7(16)
C8 C3 C4 O1 -112.0(13)
C2 C3 C4 O1 135.2(12)
C14 C3 C4 C5 -168.9(8)
C8 C3 C4 C5 66.4(9)
C2 C3 C4 C5 -46.5(10)
O1 C4 C5 C6 105.7(13)
C3 C4 C5 C6 -72.7(10)
O1 C4 C5 C1 -138.1(11)
C3 C4 C5 C1 43.5(10)
C15 C1 C5 C6 -37.2(14)
C2 C1 C5 C6 89.9(12)
C15 C1 C5 C4 -149.5(10)
C2 C1 C5 C4 -22.4(10)
C4 C5 C6 O2 -136.4(14)
C1 C5 C6 O2 114.1(14)
C4 C5 C6 C7 41.1(14)
C1 C5 C6 C7 -68.4(15)
O2 C6 C7 C8 172.5(12)
C5 C6 C7 C8 -5.0(17)
O2 C6 C7 O3 -4.5(19)
C5 C6 C7 O3 177.9(10)
O3 C7 C8 C9 -5.7(14)
C6 C7 C8 C9 177.3(9)
O3 C7 C8 C3 175.5(8)
C6 C7 C8 C3 -1.4(15)
C4 C3 C8 C7 -30.4(12)
C14 C3 C8 C7 -153.9(9)
C2 C3 C8 C7 78.0(10)
C4 C3 C8 C9 150.8(9)
C14 C3 C8 C9 27.3(12)
C2 C3 C8 C9 -100.8(9)
C7 C8 C9 C10 -52.4(12)
C3 C8 C9 C10 126.3(10)
C7 C8 C9 C12 74.9(14)
C3 C8 C9 C12 -106.4(12)
C8 C9 C10 O4 -46.3(12)
C12 C9 C10 O4 -173.6(11)
C8 C9 C10 C11 -167.7(10)
C12 C9 C10 C11 65.0(15)
C1 C2 C16 C17 133.6(12)
C3 C2 C16 C17 -107.3(13)
C1 C2 C16 O5 -45.5(12)
C3 C2 C16 O5 73.6(10)
O5 C16 C17 C18 -0.2(13)
C2 C16 C17 C18 -179.3(11)
O5 C16 C17 C21 179.7(9)
C2 C16 C17 C21 1(2)
C16 C17 C18 O6 179.9(15)
C21 C17 C18 O6 0(2)
C16 C17 C18 C19 0.1(14)
C21 C17 C18 C19 -179.8(11)
O6 C18 C19 C23 52(3)
C17 C18 C19 C23 -128(3)
O6 C18 C19 O5 -179.8(13)
C17 C18 C19 O5 0.0(15)
O6 C18 C19 C20 -62(2)
C17 C18 C19 C20 118.2(15)
C16 C17 C21 O7 -152.0(12)
C18 C17 C21 O7 27.9(17)
C16 C17 C21 O8 28.4(16)
C18 C17 C21 O8 -151.7(11)
O5 C19 C23 C24 -111(4)
C20 C19 C23 C24 139(4)
C18 C19 C23 C24 16(6)
C19 C23 C24 C25 175(3)
C23 C24 C25 C26 129(5)
C24 C25 C26 C27 -174(4)
C25 C26 C27 C28 -75(6)
C15A C1A C2A C16A -116.5(10)
C5A C1A C2A C16A 115.5(9)
C15A C1A C2A C3A 121.7(10)
C5A C1A C2A C3A -6.2(11)
C16A C2A C3A C14A 29.4(12)
C1A C2A C3A C14A 151.4(10)
C16A C2A C3A C8A 156.8(8)
C1A C2A C3A C8A -81.2(9)
C16A C2A C3A C4A -89.8(10)
C1A C2A C3A C4A 32.2(11)
C14A C3A C4A O1A 11.1(17)
C8A C3A C4A O1A -113.3(14)
C2A C3A C4A O1A 133.7(13)
C14A C3A C4A C5A -169.2(9)
C8A C3A C4A C5A 66.4(10)
C2A C3A C4A C5A -46.6(10)
O1A C4A C5A C6A 105.4(14)
C3A C4A C5A C6A -74.3(10)
O1A C4A C5A C1A -137.1(13)
C3A C4A C5A C1A 43.2(10)
C15A C1A C5A C6A -35.2(15)
C2A C1A C5A C6A 91.9(12)
C15A C1A C5A C4A -149.3(10)
C2A C1A C5A C4A -22.2(11)
C4A C5A C6A O2A -133.8(16)
C1A C5A C6A O2A 113.3(16)
C4A C5A C6A C7A 44.9(16)
C1A C5A C6A C7A -68.0(17)
O2A C6A C7A O3A -5(2)
C5A C6A C7A O3A 176.7(12)
O2A C6A C7A C8A 171.7(15)
C5A C6A C7A C8A -7(2)
O3A C7A C8A C9A -6.1(17)
C6A C7A C8A C9A 177.9(11)
O3A C7A C8A C3A 175.5(10)
C6A C7A C8A C3A -0.6(16)
C14A C3A C8A C7A -152.8(10)
C4A C3A C8A C7A -30.5(14)
C2A C3A C8A C7A 78.9(11)
C14A C3A C8A C9A 28.7(12)
C4A C3A C8A C9A 151.1(10)
C2A C3A C8A C9A -99.5(10)
C7A C8A C9A C10A -53.1(13)
C3A C8A C9A C10A 125.3(10)
C7A C8A C9A C12A 74.9(15)
C3A C8A C9A C12A -106.7(12)
C8A C9A C10A O4A -48.1(13)
C12A C9A C10A O4A -175.0(12)
C8A C9A C10A C11A -169.2(10)
C12A C9A C10A C11A 63.9(15)
C1A C2A C16A C17A 136.6(12)
C3A C2A C16A C17A -106.4(13)
C1A C2A C16A O5A -41.8(12)
C3A C2A C16A O5A 75.1(11)
O5A C16A C17A C18A -1.2(13)
C2A C16A C17A C18A -179.7(11)
O5A C16A C17A C21A 179.6(10)
C2A C16A C17A C21A 1(2)
C16A C17A C18A O6A 178.9(14)
C21A C17A C18A O6A -2(2)
C16A C17A C18A C19A -1.0(14)
C21A C17A C18A C19A 178.3(11)
O6A C18A C19A C23A 46(3)
C17A C18A C19A C23A -134(2)
O6A C18A C19A O5A -177.2(13)
C17A C18A C19A O5A 2.6(16)
O6A C18A C19A C20A -65(2)
C17A C18A C19A C20A 114.6(14)
C16A C17A C21A O7A -157.2(12)
C18A C17A C21A O7A 23.8(17)
C16A C17A C21A O8A 22.6(16)
C18A C17A C21A O8A -156.5(11)
O5A C19A C23A C24A -105(3)
C18A C19A C23A C24A 28(5)
C20A C19A C23A C24A 148(3)
C19A C23A C24A C25A 176(2)
C23A C24A C25A C26A 139(5)
C24A C25A C26A C27A -174(3)
C25A C26A C27A C28A -118(5)
C5B C1B C2B C16B 121.3(9)
C15B C1B C2B C16B -115.1(10)
C5B C1B C2B C3B 0.2(10)
C15B C1B C2B C3B 123.8(10)
C16B C2B C3B C8B 154.7(8)
C1B C2B C3B C8B -86.0(9)
C16B C2B C3B C14B 25.6(11)
C1B C2B C3B C14B 144.9(9)
C16B C2B C3B C4B -93.4(9)
C1B C2B C3B C4B 25.9(10)
C8B C3B C4B O1B -112.4(12)
C14B C3B C4B O1B 13.5(15)
C2B C3B C4B O1B 135.1(11)
C8B C3B C4B C5B 68.8(9)
C14B C3B C4B C5B -165.3(9)
C2B C3B C4B C5B -43.8(10)
O1B C4B C5B C6B 107.4(14)
C3B C4B C5B C6B -73.8(10)
O1B C4B C5B C1B -134.5(13)
C3B C4B C5B C1B 44.3(10)
C2B C1B C5B C4B -27.0(11)
C15B C1B C5B C4B -150.6(9)
C2B C1B C5B C6B 84.7(12)
C15B C1B C5B C6B -39.0(13)
C4B C5B C6B O2B -140.4(13)
C1B C5B C6B O2B 109.3(14)
C4B C5B C6B C7B 42.6(13)
C1B C5B C6B C7B -67.7(14)
O2B C6B C7B O3B 2.2(18)
C5B C6B C7B O3B 179.1(10)
O2B C6B C7B C8B 177.4(12)
C5B C6B C7B C8B -5.6(17)
O3B C7B C8B C9B -5.9(15)
C6B C7B C8B C9B 179.0(10)
O3B C7B C8B C3B 174.9(8)
C6B C7B C8B C3B -0.3(15)
C14B C3B C8B C7B -154.5(10)
C4B C3B C8B C7B -31.1(11)
C2B C3B C8B C7B 76.7(10)
C14B C3B C8B C9B 26.2(12)
C4B C3B C8B C9B 149.6(8)
C2B C3B C8B C9B -102.6(9)
C7B C8B C9B C12B 72.9(13)
C3B C8B C9B C12B -107.8(11)
C7B C8B C9B C10B -53.0(13)
C3B C8B C9B C10B 126.3(9)
C8B C9B C10B O4B -46.5(12)
C12B C9B C10B O4B -173.2(10)
C8B C9B C10B C11B -166.7(11)
C12B C9B C10B C11B 66.6(14)
C1B C2B C16B O5B -43.7(10)
C3B C2B C16B O5B 73.0(10)
C1B C2B C16B C17B 133.8(10)
C3B C2B C16B C17B -109.5(11)
O5B C16B C17B C21B -178.2(9)
C2B C16B C17B C21B 4.3(17)
O5B C16B C17B C18B 0.0(12)
C2B C16B C17B C18B -177.5(10)
C16B C17B C18B O6B 177.5(14)
C21B C17B C18B O6B -4(2)
C16B C17B C18B C19B 0.2(13)
C21B C17B C18B C19B 178.5(10)
O6B C18B C19B O5B -177.8(13)
C17B C18B C19B O5B -0.3(14)
O6B C18B C19B C20B -65.8(19)
C17B C18B C19B C20B 111.7(13)
O6B C18B C19B C23B 80.4(18)
C17B C18B C19B C23B -102.1(12)
C16B C17B C21B O7B -157.8(11)
C18B C17B C21B O7B 24.3(16)
C16B C17B C21B O8B 23.7(15)
C18B C17B C21B O8B -154.2(11)
O5B C19B C23B C24B 152(2)
C18B C19B C23B C24B -102(2)
C20B C19B C23B C24B 34(3)
C19B C23B C24B C25B 176.2(14)
C23B C24B C25B C26B -177(3)
C24B C25B C26B C27B -177(2)
C25B C26B C27B C28B -30(5)
C15C C1C C2C C16C -116.1(11)
C5C C1C C2C C16C 117.9(9)
C15C C1C C2C C3C 121.8(10)
C5C C1C C2C C3C -4.2(11)
C16C C2C C3C C14C 28.4(12)
C1C C2C C3C C14C 149.4(9)
C16C C2C C3C C4C -90.6(9)
C1C C2C C3C C4C 30.4(10)
C16C C2C C3C C8C 157.8(8)
C1C C2C C3C C8C -81.3(9)
C14C C3C C4C O1C 11.2(18)
C8C C3C C4C O1C -113.4(14)
C2C C3C C4C O1C 134.6(14)
C14C C3C C4C C5C -169.0(9)
C8C C3C C4C C5C 66.4(10)
C2C C3C C4C C5C -45.6(10)
O1C C4C C5C C6C 105.4(15)
C3C C4C C5C C6C -74.4(10)
O1C C4C C5C C1C -136.3(14)
C3C C4C C5C C1C 43.9(11)
C15C C1C C5C C6C -36.4(13)
C2C C1C C5C C6C 90.8(11)
C15C C1C C5C C4C -150.6(10)
C2C C1C C5C C4C -23.3(11)
C4C C5C C6C O2C -138.8(13)
C1C C5C C6C O2C 109.4(13)
C4C C5C C6C C7C 43.0(12)
C1C C5C C6C C7C -68.8(13)
O2C C6C C7C C8C 175.8(13)
C5C C6C C7C C8C -6.1(16)
O2C C6C C7C O3C -0.6(18)
C5C C6C C7C O3C 177.5(9)
O3C C7C C8C C9C -6.7(15)
C6C C7C C8C C9C 177.1(9)
O3C C7C C8C C3C 175.6(9)
C6C C7C C8C C3C -0.7(15)
C14C C3C C8C C7C -152.6(10)
C4C C3C C8C C7C -30.5(12)
C2C C3C C8C C7C 76.7(11)
C14C C3C C8C C9C 29.5(12)
C4C C3C C8C C9C 151.7(9)
C2C C3C C8C C9C -101.1(9)
C7C C8C C9C C10C -53.9(13)
C3C C8C C9C C10C 123.9(10)
C7C C8C C9C C12C 73.7(14)
C3C C8C C9C C12C -108.5(12)
C8C C9C C10C O4C -45.3(12)
C12C C9C C10C O4C -171.4(11)
C8C C9C C10C C11C -168.0(10)
C12C C9C C10C C11C 65.8(15)
C1C C2C C16C O5C -47.7(11)
C3C C2C C16C O5C 70.9(10)
C1C C2C C16C C17C 133.2(10)
C3C C2C C16C C17C -108.1(11)
O5C C16C C17C C21C -178.1(10)
C2C C16C C17C C21C 0.9(18)
O5C C16C C17C C18C 3.0(12)
C2C C16C C17C C18C -178.0(10)
C16C C17C C18C O6C 176.1(15)
C21C C17C C18C O6C -3(2)
C16C C17C C18C C19C -2.5(12)
C21C C17C C18C C19C 178.5(10)
O6C C18C C19C O5C -177.4(13)
C17C C18C C19C O5C 1.3(13)
O6C C18C C19C C20C -63.7(18)
C17C C18C C19C C20C 115.1(12)
O6C C18C C19C C23C 80.3(17)
C17C C18C C19C C23C -101.0(12)
C16C C17C C21C O7C -156.7(11)
C18C C17C C21C O7C 22.1(17)
C16C C17C C21C O8C 25.1(15)
C18C C17C C21C O8C -156.2(10)
O5C C19C C23C C24C 156.5(17)
C20C C19C C23C C24C 41(3)
C18C C19C C23C C24C -97.1(19)
C19C C23C C24C C25C 173.9(14)
C23C C24C C25C C26C -176(3)
C24C C25C C26C C27C 164(2)
C25C C26C C27C C28C 119(3)
C15D C1D C2D C16D -116.9(10)
C5D C1D C2D C16D 117.6(9)
C15D C1D C2D C3D 123.5(9)
C5D C1D C2D C3D -1.9(10)
C16D C2D C3D C4D -92.8(8)
C1D C2D C3D C4D 27.1(9)
C16D C2D C3D C8D 155.4(7)
C1D C2D C3D C8D -84.6(9)
C16D C2D C3D C14D 28.4(11)
C1D C2D C3D C14D 148.4(8)
C8D C3D C4D O1D -111.5(12)
C14D C3D C4D O1D 13.9(16)
C2D C3D C4D O1D 137.7(12)
C8D C3D C4D C5D 67.4(9)
C14D C3D C4D C5D -167.2(9)
C2D C3D C4D C5D -43.4(9)
O1D C4D C5D C6D 104.6(13)
C3D C4D C5D C6D -74.3(10)
O1D C4D C5D C1D -138.2(12)
C3D C4D C5D C1D 42.9(10)
C15D C1D C5D C4D -148.7(9)
C2D C1D C5D C4D -24.7(10)
C15D C1D C5D C6D -36.9(12)
C2D C1D C5D C6D 87.2(10)
C4D C5D C6D O2D -140.7(11)
C1D C5D C6D O2D 108.3(12)
C4D C5D C6D C7D 43.2(12)
C1D C5D C6D C7D -67.8(12)
O2D C6D C7D C8D 179.0(11)
C5D C6D C7D C8D -4.9(15)
O2D C6D C7D O3D 1.5(16)
C5D C6D C7D O3D 177.6(9)
O3D C7D C8D C9D -6.3(14)
C6D C7D C8D C9D 176.3(9)
O3D C7D C8D C3D 174.8(8)
C6D C7D C8D C3D -2.6(14)
C4D C3D C8D C7D -28.8(11)
C14D C3D C8D C7D -153.1(9)
C2D C3D C8D C7D 78.9(10)
C4D C3D C8D C9D 152.3(8)
C14D C3D C8D C9D 27.9(12)
C2D C3D C8D C9D -100.1(9)
C7D C8D C9D C10D -52.1(13)
C3D C8D C9D C10D 126.8(9)
C7D C8D C9D C12D 73.2(12)
C3D C8D C9D C12D -107.9(11)
C8D C9D C10D O4D -46.2(13)
C12D C9D C10D O4D -172.2(10)
C8D C9D C10D C11D -167.9(11)
C12D C9D C10D C11D 66.0(14)
C1D C2D C16D O5D -45.7(12)
C3D C2D C16D O5D 70.7(10)
C1D C2D C16D C17D 131.7(11)
C3D C2D C16D C17D -111.9(11)
O5D C16D C17D C18D -1.4(13)
C2D C16D C17D C18D -178.8(10)
O5D C16D C17D C21D -179.2(10)
C2D C16D C17D C21D 3.4(18)
C16D C17D C18D O6D 176.1(13)
C21D C17D C18D O6D -6(2)
C16D C17D C18D C19D -1.7(13)
C21D C17D C18D C19D 176.3(11)
O6D C18D C19D O5D -174.2(12)
C17D C18D C19D O5D 3.8(15)
O6D C18D C19D C20D -63(2)
C17D C18D C19D C20D 115.4(14)
O6D C18D C19D C23D 73.3(16)
C17D C18D C19D C23D -108.8(11)
C16D C17D C21D O7D -153.6(12)
C18D C17D C21D O7D 28.9(17)
C16D C17D C21D O8D 26.7(16)
C18D C17D C21D O8D -150.8(10)
O5D C19D C23D C24D 150.8(16)
C20D C19D C23D C24D 27(2)
C18D C19D C23D C24D -100.4(17)
C19D C23D C24D C25D 178.3(15)
C23D C24D C25D C26D -175(2)
C24D C25D C26D C27D -177(2)
C25D C26D C27D C28D -22(5)
C15E C1E C2E C16E -117.3(11)
C5E C1E C2E C16E 116.9(9)
C15E C1E C2E C3E 122.2(10)
C5E C1E C2E C3E -3.6(10)
C16E C2E C3E C4E -90.9(9)
C1E C2E C3E C4E 29.6(10)
C16E C2E C3E C8E 157.7(7)
C1E C2E C3E C8E -81.9(9)
C16E C2E C3E C14E 30.7(11)
C1E C2E C3E C14E 151.1(9)
C8E C3E C4E O1E -112.3(14)
C14E C3E C4E O1E 11.1(17)
C2E C3E C4E O1E 135.9(13)
C8E C3E C4E C5E 65.6(10)
C14E C3E C4E C5E -170.9(9)
C2E C3E C4E C5E -46.2(10)
O1E C4E C5E C6E 104.6(14)
C3E C4E C5E C6E -73.4(10)
O1E C4E C5E C1E -138.8(13)
C3E C4E C5E C1E 43.2(10)
C15E C1E C5E C6E -36.0(13)
C2E C1E C5E C6E 90.2(10)
C15E C1E C5E C4E -149.7(10)
C2E C1E C5E C4E -23.5(11)
C4E C5E C6E O2E -138.1(12)
C1E C5E C6E O2E 112.5(13)
C4E C5E C6E C7E 42.1(12)
C1E C5E C6E C7E -67.2(12)
O2E C6E C7E C8E 173.8(12)
C5E C6E C7E C8E -6.5(15)
O2E C6E C7E O3E -1.2(17)
C5E C6E C7E O3E 178.5(9)
O3E C7E C8E C9E -7.1(15)
C6E C7E C8E C9E 178.3(9)
O3E C7E C8E C3E 175.2(9)
C6E C7E C8E C3E 0.6(14)
C4E C3E C8E C7E -30.9(12)
C14E C3E C8E C7E -153.7(9)
C2E C3E C8E C7E 77.2(10)
C4E C3E C8E C9E 151.3(8)
C14E C3E C8E C9E 28.5(12)
C2E C3E C8E C9E -100.6(9)
C7E C8E C9E C12E 74.6(13)
C3E C8E C9E C12E -107.6(11)
C7E C8E C9E C10E -51.6(13)
C3E C8E C9E C10E 126.2(9)
C8E C9E C10E O4E -48.1(12)
C12E C9E C10E O4E -174.8(10)
C8E C9E C10E C11E -168.6(10)
C12E C9E C10E C11E 64.8(13)
C3E C2E C16E O5E 70.9(10)
C1E C2E C16E O5E -46.3(11)
C3E C2E C16E C17E -111.4(11)
C1E C2E C16E C17E 131.5(11)
O5E C16E C17E C18E 1.1(12)
C2E C16E C17E C18E -176.6(10)
O5E C16E C17E C21E -177.7(10)
C2E C16E C17E C21E 4.5(18)
C16E C17E C18E O6E 178.5(13)
C21E C17E C18E O6E -3(2)
C16E C17E C18E C19E -2.7(12)
C21E C17E C18E C19E 176.2(10)
O6E C18E C19E O5E -177.9(12)
C17E C18E C19E O5E 3.3(13)
O6E C18E C19E C20E -64.8(18)
C17E C18E C19E C20E 116.4(13)
O6E C18E C19E C23E 70.1(16)
C17E C18E C19E C23E -108.7(10)
C16E C17E C21E O7E -157.5(11)
C18E C17E C21E O7E 23.8(17)
C16E C17E C21E O8E 25.4(15)
C18E C17E C21E O8E -153.3(10)
O5E C19E C23E C24E 147.2(15)
C20E C19E C23E C24E 26(2)
C18E C19E C23E C24E -102.0(17)
C19E C23E C24E C25E 171.0(15)
C23E C24E C25E C26E 179(2)
C24E C25E C26E C27E 178(3)
C25E C26E C27E C28E -7(5)
C15F C1F C2F C16F -116.6(10)
C5F C1F C2F C16F 118.9(9)
C15F C1F C2F C3F 122.3(10)
C5F C1F C2F C3F -2.1(10)
C16F C2F C3F C4F -92.3(9)
C1F C2F C3F C4F 28.3(10)
C16F C2F C3F C14F 29.0(11)
C1F C2F C3F C14F 149.6(8)
C16F C2F C3F C8F 156.4(8)
C1F C2F C3F C8F -83.0(9)
C14F C3F C4F O1F 8.8(15)
C8F C3F C4F O1F -116.2(12)
C2F C3F C4F O1F 132.2(12)
C14F C3F C4F C5F -168.0(8)
C8F C3F C4F C5F 67.0(10)
C2F C3F C4F C5F -44.6(9)
O1F C4F C5F C6F 108.1(12)
C3F C4F C5F C6F -75.1(9)
O1F C4F C5F C1F -133.3(12)
C3F C4F C5F C1F 43.5(9)
C15F C1F C5F C6F -36.6(15)
C2F C1F C5F C6F 89.1(11)
C15F C1F C5F C4F -149.9(10)
C2F C1F C5F C4F -24.2(10)
C4F C5F C6F O2F -136.3(14)
C1F C5F C6F O2F 112.2(15)
C4F C5F C6F C7F 42.4(13)
C1F C5F C6F C7F -69.1(15)
O2F C6F C7F O3F -4.1(19)
C5F C6F C7F O3F 177.1(10)
O2F C6F C7F C8F 174.3(12)
C5F C6F C7F C8F -4.5(17)
O3F C7F C8F C9F -3.0(15)
C6F C7F C8F C9F 178.7(9)
O3F C7F C8F C3F 175.4(9)
C6F C7F C8F C3F -2.9(15)
C4F C3F C8F C7F -29.3(13)
C14F C3F C8F C7F -153.0(9)
C2F C3F C8F C7F 79.1(10)
C4F C3F C8F C9F 149.1(9)
C14F C3F C8F C9F 25.4(12)
C2F C3F C8F C9F -102.4(9)
C7F C8F C9F C10F -54.8(12)
C3F C8F C9F C10F 126.7(9)
C7F C8F C9F C12F 70.7(14)
C3F C8F C9F C12F -107.7(11)
C8F C9F C10F O4F -45.4(12)
C12F C9F C10F O4F -172.4(11)
C8F C9F C10F C11F -166.5(10)
C12F C9F C10F C11F 66.5(14)
C3F C2F C16F O5F 72.1(11)
C1F C2F C16F O5F -45.1(12)
C3F C2F C16F C17F -108.9(12)
C1F C2F C16F C17F 133.9(12)
O5F C16F C17F C21F 179.6(11)
C2F C16F C17F C21F 1(2)
O5F C16F C17F C18F -0.2(13)
C2F C16F C17F C18F -179.2(11)
C16F C17F C18F O6F 179.3(14)
C21F C17F C18F O6F -1(2)
C16F C17F C18F C19F 0.4(14)
C21F C17F C18F C19F -179.4(12)
O6F C18F C19F C23F 65(2)
C17F C18F C19F C23F -116.4(16)
O6F C18F C19F O5F -179.3(14)
C17F C18F C19F O5F -0.4(16)
O6F C18F C19F C20F -63(2)
C17F C18F C19F C20F 115.5(14)
C16F C17F C21F O7F -156.3(12)
C18F C17F C21F O7F 23.5(18)
C16F C17F C21F O8F 28.3(17)
C18F C17F C21F O8F -151.9(11)
O5F C19F C23F C24F -150(4)
C18F C19F C23F C24F -35(5)
C20F C19F C23F C24F 93(5)
C19F C23F C24F C25F 171(3)
C23F C24F C25F C26F 174(4)
C15G C1G C2G C16G -119.5(11)
C5G C1G C2G C16G 117.6(9)
C15G C1G C2G C3G 120.7(10)
C5G C1G C2G C3G -2.2(11)
C16G C2G C3G C4G -91.1(10)
C1G C2G C3G C4G 29.2(10)
C16G C2G C3G C14G 29.2(11)
C1G C2G C3G C14G 149.5(9)
C16G C2G C3G C8G 157.1(8)
C1G C2G C3G C8G -82.6(9)
C14G C3G C4G O1G 7.8(18)
C8G C3G C4G O1G -118.0(14)
C2G C3G C4G O1G 130.6(14)
C14G C3G C4G C5G -168.7(9)
C8G C3G C4G C5G 65.5(11)
C2G C3G C4G C5G -45.9(10)
O1G C4G C5G C6G 107.7(15)
C3G C4G C5G C6G -75.7(11)
O1G C4G C5G C1G -131.6(14)
C3G C4G C5G C1G 44.9(11)
C15G C1G C5G C6G -34.1(16)
C2G C1G C5G C6G 89.4(12)
C15G C1G C5G C4G -148.3(11)
C2G C1G C5G C4G -24.8(11)
C4G C5G C6G O2G -134.6(16)
C1G C5G C6G O2G 113.4(16)
C4G C5G C6G C7G 45.7(14)
C1G C5G C6G C7G -66.3(16)
O2G C6G C7G C8G 170.8(15)
C5G C6G C7G C8G -9.4(18)
O2G C6G C7G O3G -5(2)
C5G C6G C7G O3G 174.7(11)
O3G C7G C8G C9G -7.0(17)
C6G C7G C8G C9G 177.3(10)
O3G C7G C8G C3G 176.0(9)
C6G C7G C8G C3G 0.3(17)
C4G C3G C8G C7G -29.8(14)
C14G C3G C8G C7G -153.7(10)
C2G C3G C8G C7G 78.3(11)
C4G C3G C8G C9G 153.2(10)
C14G C3G C8G C9G 29.3(13)
C2G C3G C8G C9G -98.7(10)
C7G C8G C9G C10G -53.5(14)
C3G C8G C9G C10G 123.5(10)
C7G C8G C9G C12G 76.2(14)
C3G C8G C9G C12G -106.8(12)
C8G C9G C10G O4G -45.4(12)
C12G C9G C10G O4G -175.0(11)
C8G C9G C10G C11G -167.8(10)
C12G C9G C10G C11G 62.6(14)
C1G C2G C16G O5G -42.7(12)
C3G C2G C16G O5G 73.6(11)
C1G C2G C16G C17G 136.8(12)
C3G C2G C16G C17G -106.9(12)
O5G C16G C17G C21G 179.2(11)
C2G C16G C17G C21G 0(2)
O5G C16G C17G C18G 1.3(14)
C2G C16G C17G C18G -178.2(11)
C16G C17G C18G O6G -179.6(14)
C21G C17G C18G O6G 2(2)
C16G C17G C18G C19G -0.5(14)
C21G C17G C18G C19G -178.5(12)
O6G C18G C19G C23G 61(3)
C17G C18G C19G C23G -119(2)
O6G C18G C19G O5G 178.9(13)
C17G C18G C19G O5G -0.3(14)
O6G C18G C19G C20G -65.7(19)
C17G C18G C19G C20G 115.1(13)
C16G C17G C21G O7G -156.0(12)
C18G C17G C21G O7G 21.5(19)
C16G C17G C21G O8G 26.5(17)
C18G C17G C21G O8G -155.9(11)
O5G C19G C23G C24G -143(8)
C18G C19G C23G C24G -27(9)
C20G C19G C23G C24G 101(8)
C19G C23G C24G C25G 170(5)
C23G C24G C25G C26G 168(6)
C24G C25G C26G C27G -172(3)
C25G C26G C27G C28G -100(5)
C8 C7 O3 C13 119.2(12)
C6 C7 O3 C13 -63.7(14)
C17 C16 O5 C19 0.2(14)
C2 C16 O5 C19 179.5(11)
C23 C19 O5 C16 137(2)
C20 C19 O5 C16 -122.0(16)
C18 C19 O5 C16 -0.1(15)
O7 C21 O8 C22 0.4(18)
C17 C21 O8 C22 180.0(12)
C8A C7A O3A C13A 118.8(14)
C6A C7A O3A C13A -65.0(16)
C17A C16A O5A C19A 3.0(14)
C2A C16A O5A C19A -178.2(11)
C23A C19A O5A C16A 140.6(18)
C18A C19A O5A C16A -3.4(16)
C20A C19A O5A C16A -120.0(13)
O7A C21A O8A C22A -0.8(19)
C17A C21A O8A C22A 179.5(13)
C8B C7B O3B C13B 123.0(13)
C6B C7B O3B C13B -61.5(14)
C17B C16B O5B C19B -0.3(12)
C2B C16B O5B C19B 177.7(9)
C18B C19B O5B C16B 0.4(14)
C20B C19B O5B C16B -114.5(14)
C23B C19B O5B C16B 109.2(10)
O7B C21B O8B C22B 0.7(17)
C17B C21B O8B C22B 179.2(11)
C8C C7C O3C C13C 121.3(12)
C6C C7C O3C C13C -62.2(14)
C17C C16C O5C C19C -2.1(12)
C2C C16C O5C C19C 178.7(9)
C20C C19C O5C C16C -117.0(14)
C18C C19C O5C C16C 0.4(13)
C23C C19C O5C C16C 112.7(10)
O7C C21C O8C C22C 0.2(18)
C17C C21C O8C C22C 178.4(11)
C8D C7D O3D C13D 120.1(13)
C6D C7D O3D C13D -62.4(14)
C17D C16D O5D C19D 4.2(14)
C2D C16D O5D C19D -178.0(11)
C20D C19D O5D C16D -118.8(16)
C18D C19D O5D C16D -4.8(15)
C23D C19D O5D C16D 107.0(11)
O7D C21D O8D C22D -0.3(18)
C17D C21D O8D C22D 179.4(11)
C8E C7E O3E C13E 122.1(13)
C6E C7E O3E C13E -62.8(14)
C17E C16E O5E C19E 1.2(13)
C2E C16E O5E C19E 179.3(9)
C20E C19E O5E C16E -117.3(14)
C18E C19E O5E C16E -2.7(13)
C23E C19E O5E C16E 112.1(10)
O7E C21E O8E C22E 2.0(18)
C17E C21E O8E C22E 179.1(11)
C8F C7F O3F C13F 118.2(13)
C6F C7F O3F C13F -63.5(14)
C17F C16F O5F C19F -0.1(15)
C2F C16F O5F C19F 179.1(11)
C23F C19F O5F C16F 122.5(17)
C18F C19F O5F C16F 0.3(16)
C20F C19F O5F C16F -118.0(15)
O7F C21F O8F C22F 3.7(17)
C17F C21F O8F C22F 179.3(12)
C8G C7G O3G C13G 120.6(14)
C6G C7G O3G C13G -63.5(15)
C17G C16G O5G C19G -1.6(14)
C2G C16G O5G C19G 178.0(10)
C23G C19G O5G C16G 125(2)
C18G C19G O5G C16G 1.1(14)
C20G C19G O5G C16G -117.2(13)
O7G C21G O8G C22G 1.8(17)
C17G C21G O8G C22G 179.4(12)
C24F C25F C26F C27F -165(4)
C25F C26F C27F C28F -83(6)
